data_4080126
loop_
_publ_author_name
'Murugesapandian, Balasubramanian'
'Kuzdrowska, Magdalena'
'Gamer, Michael T.'
'Hartenstein, Larissa'
'Roesky, Peter W.'

_publ_section_title
;
 (Iminophosphoranyl)(thiophosphoranyl)methanide
 {CH(PPh2NSiMe3)(Ph2PS)}&#x2212;as a Ligand in Rare-Earth-Element
 Chemistry
;
_journal_issue 5
_journal_name_full Organometallics
_journal_page_first 1500
_journal_page_last 1506
_journal_paper_doi 10.1021/om400001e
_journal_volume 32
_journal_year 2013
_chemical_formula_moiety 'C36 H58 Er N3 P2 S Si5'
_chemical_formula_sum 'C36 H58 Er N3 P2 S Si5'
_chemical_formula_weight 934.56
_chemical_name_systematic
; 
 ? 
;
_space_group_IT_number 4
_space_group_name_Hall 'P 2yb'
_symmetry_cell_setting monoclinic
_symmetry_Int_Tables_number 4
_symmetry_space_group_name_Hall 'P 2yb'
_symmetry_space_group_name_H-M 'P 1 21 1'
_atom_sites_solution_hydrogens geom
_atom_sites_solution_primary direct
_atom_sites_solution_secondary difmap
_audit_creation_method SHELXL-97
_cell_angle_alpha 90.00
_cell_angle_beta 92.458(3)
_cell_angle_gamma 90.00
_cell_formula_units_Z 8
_cell_length_a 17.9443(6)
_cell_length_b 18.0724(3)
_cell_length_c 28.2270(10)
_cell_measurement_reflns_used 85010
_cell_measurement_temperature 150(2)
_cell_measurement_theta_max 29.59
_cell_measurement_theta_min 1.60
_cell_volume 9145.5(5)
_computing_cell_refinement 'STOE X-AREA, PLATON (A.L.Spek, 2005)'
_computing_data_collection 'STOE X-AREA'
_computing_data_reduction 'STOE X-RED, PLATON (A.L.Spek, 2005)'
_computing_molecular_graphics
;
O. V. Dolomanov, L. J. Bourhis, R. J. Gildea, J. A. K. Howard and H. Puschmann,
OLEX2: a complete structure solution, refinement and analysis program.
J. Appl. Cryst. (2009). 42, 339-341.
;
_computing_publication_material
;
O. V. Dolomanov, L. J. Bourhis, R. J. Gildea, J. A. K. Howard and H. Puschmann,
OLEX2: a complete structure solution, refinement and analysis program.
J. Appl. Cryst. (2009). 42, 339-341.
;
_computing_structure_refinement 'SHELXL-97 (Sheldrick, 1997)'
_computing_structure_solution 'SHELXS-97 (Sheldrick, 1997)'
_diffrn_ambient_temperature 150(2)
_diffrn_measured_fraction_theta_full 1.000
_diffrn_measured_fraction_theta_max 1.000
_diffrn_measurement_device_type 'STOE IPDS 2'
_diffrn_measurement_method 'area detector'
_diffrn_radiation_monochromator graphite
_diffrn_radiation_source 'fine-focus sealed tube'
_diffrn_radiation_type MoK\a
_diffrn_radiation_wavelength 0.71073
_diffrn_reflns_av_R_equivalents 0.0763
_diffrn_reflns_av_sigmaI/netI 0.0761
_diffrn_reflns_limit_h_max 21
_diffrn_reflns_limit_h_min -21
_diffrn_reflns_limit_k_max 21
_diffrn_reflns_limit_k_min -19
_diffrn_reflns_limit_l_max 34
_diffrn_reflns_limit_l_min -34
_diffrn_reflns_number 126151
_diffrn_reflns_theta_full 25.35
_diffrn_reflns_theta_max 25.35
_diffrn_reflns_theta_min 1.74
_exptl_absorpt_coefficient_mu 2.109
_exptl_absorpt_correction_T_max 0.5275
_exptl_absorpt_correction_T_min 0.4097
_exptl_absorpt_correction_type integration
_exptl_absorpt_process_details 'STOE X-RED & X-SHAPE'
_exptl_crystal_colour pink
_exptl_crystal_density_diffrn 1.358
_exptl_crystal_density_method 'not measured'
_exptl_crystal_description prism
_exptl_crystal_F_000 3832
_exptl_crystal_size_max 0.494
_exptl_crystal_size_mid 0.423
_exptl_crystal_size_min 0.354
_refine_diff_density_max 1.057
_refine_diff_density_min -0.847
_refine_diff_density_rms 0.077
_refine_ls_abs_structure_details 'Flack H D (1983), Acta Cryst. A39, 876-881'
_refine_ls_abs_structure_Flack 0.308(9)
_refine_ls_extinction_method none
_refine_ls_goodness_of_fit_ref 0.820
_refine_ls_hydrogen_treatment constr
_refine_ls_matrix_type full
_refine_ls_number_parameters 1786
_refine_ls_number_reflns 31781
_refine_ls_number_restraints 13
_refine_ls_restrained_S_all 0.821
_refine_ls_R_factor_all 0.0383
_refine_ls_R_factor_gt 0.0293
_refine_ls_shift/su_max 0.004
_refine_ls_shift/su_mean 0.000
_refine_ls_structure_factor_coef Fsqd
_refine_ls_weighting_details 'calc w=1/[\s^2^(Fo^2^)+(0.0198P)^2^+0.0000P] where P=(Fo^2^+2Fc^2^)/3'
_refine_ls_weighting_scheme calc
_refine_ls_wR_factor_gt 0.0571
_refine_ls_wR_factor_ref 0.0583
_reflns_number_gt 25726
_reflns_number_total 31781
_reflns_threshold_expression >2sigma(I)
_cod_data_source_file om400001e_si_001.cif
_cod_data_source_block 3c
_cod_original_sg_symbol_H-M 'P 21'
_cod_database_code 4080126

loop_
_symmetry_equiv_pos_as_xyz
'x, y, z'
'-x, y+1/2, -z'

loop_
_atom_site_label
_atom_site_type_symbol
_atom_site_fract_x
_atom_site_fract_y
_atom_site_fract_z
_atom_site_U_iso_or_equiv
_atom_site_adp_type
_atom_site_occupancy
_atom_site_symmetry_multiplicity
_atom_site_calc_flag
_atom_site_refinement_flags
_atom_site_disorder_assembly
_atom_site_disorder_group
Er1 Er 0.056628(11) 0.057937(16) 0.813709(7) 0.02040(5) Uani 1 1 d . . .
Er2 Er 0.531994(13) 0.082280(11) 0.610686(8) 0.02155(6) Uani 1 1 d . . .
Er3 Er 1.067752(12) 0.058660(17) 0.315148(7) 0.02500(5) Uani 1 1 d . A .
Er4 Er 1.540391(12) 0.064225(13) 0.101432(7) 0.02155(6) Uani 1 1 d . . .
S1 S 0.09304(8) -0.04721(8) 0.88331(5) 0.0270(3) Uani 1 1 d . . .
S2 S 0.65564(8) 0.12702(7) 0.56062(6) 0.0320(3) Uani 1 1 d . . .
S3 S 1.08407(9) 0.17724(9) 0.37474(6) 0.0364(4) Uani 1 1 d . . .
S4 S 1.64961(8) 0.01731(7) 0.03735(5) 0.0265(3) Uani 1 1 d . . .
P1 P -0.00590(8) -0.02003(8) 0.90900(5) 0.0217(3) Uani 1 1 d . . .
P2 P 0.00696(8) 0.15049(8) 0.89828(5) 0.0212(3) Uani 1 1 d . . .
P3 P 0.64405(8) 0.02855(8) 0.52799(5) 0.0241(3) Uani 1 1 d . . .
P4 P 0.47095(8) 0.02255(7) 0.51504(5) 0.0209(3) Uani 1 1 d . . .
P5 P 0.98673(9) 0.14608(8) 0.40102(5) 0.0263(3) Uani 1 1 d . A .
P6 P 1.00646(8) -0.02543(8) 0.40083(5) 0.0221(3) Uani 1 1 d . A .
P7 P 1.63793(8) 0.11964(7) 0.01189(5) 0.0213(3) Uani 1 1 d . . .
P8 P 1.46637(7) 0.12315(7) 0.00984(5) 0.0190(3) Uani 1 1 d . . .
Si1 Si 0.14397(9) 0.22725(9) 0.86523(6) 0.0304(4) Uani 1 1 d . . .
Si2 Si 0.16470(9) 0.09243(10) 0.73377(6) 0.0319(4) Uani 1 1 d . . .
H2 H 0.1283 0.1319 0.7420 0.038 Uiso 1 1 calc R . .
Si3 Si 0.22002(10) -0.04435(10) 0.78031(7) 0.0390(4) Uani 1 1 d . . .
H3 H 0.2518 -0.0422 0.7521 0.047 Uiso 1 1 calc R . .
Si4 Si -0.04927(9) -0.03044(9) 0.74775(6) 0.0300(4) Uani 1 1 d . . .
H4 H -0.0195 -0.0563 0.7735 0.036 Uiso 1 1 calc R . .
Si5 Si -0.08162(10) 0.13384(9) 0.73487(6) 0.0358(4) Uani 1 1 d . . .
H5 H -0.0490 0.1786 0.7373 0.043 Uiso 1 1 calc R . .
Si6 Si 0.36366(9) 0.14327(9) 0.53963(6) 0.0271(3) Uani 1 1 d . . .
Si7 Si 0.46142(10) 0.18930(10) 0.68015(6) 0.0331(4) Uani 1 1 d . . .
H7 H 0.4319 0.1475 0.6657 0.040 Uiso 1 1 calc R . .
Si8 Si 0.61327(10) 0.24973(10) 0.66314(6) 0.0373(4) Uani 1 1 d . . .
H8 H 0.6527 0.2416 0.6397 0.045 Uiso 1 1 calc R . .
Si9 Si 0.60560(11) -0.02555(11) 0.68255(7) 0.0439(5) Uani 1 1 d . . .
H9 H 0.6369 0.0110 0.6657 0.053 Uiso 1 1 calc R . .
Si10 Si 0.44073(11) -0.06096(10) 0.67147(7) 0.0382(4) Uani 1 1 d . . .
H0AA H 0.3956 -0.0322 0.6605 0.046 Uiso 1 1 calc R . .
Si11 Si 1.15229(9) -0.10016(9) 0.38104(6) 0.0346(4) Uani 1 1 d . . .
Si12 Si 1.18113(10) 0.02048(11) 0.23989(6) 0.0424(5) Uani 1 1 d . A .
H12 H 1.1382 -0.0137 0.2446 0.051 Uiso 1 1 calc R . .
Si13 Si 1.24925(13) 0.14368(15) 0.29108(8) 0.0328(5) Uani 0.80 1 d P A 1
H13 H 1.2922 0.1245 0.2733 0.039 Uiso 0.80 1 calc PR A 1
Si14 Si 0.94168(9) -0.00078(9) 0.25087(6) 0.0295(4) Uani 1 1 d . A .
H14 H 0.9722 -0.0338 0.2725 0.035 Uiso 1 1 calc R . .
Si15 Si 0.96722(10) 0.15635(10) 0.22030(6) 0.0375(4) Uani 1 1 d . A .
H15 H 0.9984 0.1472 0.1923 0.045 Uiso 1 1 calc R . .
Si16 Si 1.37014(9) -0.00513(8) 0.03752(6) 0.0253(3) Uani 1 1 d . . .
Si17 Si 1.49183(10) -0.04105(10) 0.17731(6) 0.0393(4) Uani 1 1 d . . .
H17 H 1.4557 -0.0068 0.1606 0.047 Uiso 1 1 calc R . .
Si18 Si 1.65061(12) -0.08327(12) 0.15805(9) 0.0585(6) Uani 1 1 d . . .
H18 H 1.6508 -0.1234 0.1337 0.070 Uiso 1 1 calc R . .
Si19 Si 1.61284(10) 0.17711(11) 0.16651(7) 0.0450(5) Uani 1 1 d . . .
H19 H 1.6425 0.1466 0.1445 0.054 Uiso 1 1 calc R . .
Si20 Si 1.44589(10) 0.19913(11) 0.17094(7) 0.0403(4) Uani 1 1 d . . .
H20 H 1.4015 0.1673 0.1630 0.048 Uiso 1 1 calc R . .
SiXA Si 1.2222(6) 0.1823(8) 0.2932(4) 0.052(3) Uani 0.20 1 d P A 2
HXA H 1.1802 0.2144 0.3031 0.062 Uiso 0.20 1 calc PR A 2
N1 N 0.0714(2) 0.1614(2) 0.86224(15) 0.0227(10) Uani 1 1 d . . .
N2 N 0.1568(2) 0.0268(2) 0.77531(15) 0.0279(11) Uani 1 1 d . . .
N3 N -0.0326(2) 0.0604(3) 0.75710(14) 0.0273(9) Uani 1 1 d . . .
N4 N 0.4388(2) 0.0829(2) 0.55072(13) 0.0206(9) Uani 1 1 d . . .
N5 N 0.5424(3) 0.1891(3) 0.65153(17) 0.0319(12) Uani 1 1 d . . .
N6 N 0.5170(3) -0.0095(3) 0.66104(16) 0.0342(12) Uani 1 1 d . . .
N7 N 1.0801(3) -0.0362(3) 0.37112(16) 0.0249(11) Uani 1 1 d . . .
N8 N 1.1774(2) 0.0831(3) 0.28413(15) 0.0407(13) Uani 1 1 d . . .
N9 N 0.9810(2) 0.0836(3) 0.25830(15) 0.0292(11) Uani 1 1 d . . .
N10 N 1.4416(2) 0.0592(3) 0.04564(12) 0.0206(8) Uani 1 1 d . . .
N11 N 1.5704(3) -0.0326(3) 0.14745(17) 0.0325(12) Uani 1 1 d . . .
N12 N 1.5233(3) 0.1547(3) 0.15270(16) 0.0290(11) Uani 1 1 d . . .
C1 C -0.0361(2) 0.0646(3) 0.88726(15) 0.0211(11) Uani 1 1 d . . .
H1 H -0.0905 0.0671 0.8779 0.025 Uiso 1 1 calc R . .
C2 C 0.0011(3) -0.0298(3) 0.97303(18) 0.0265(13) Uani 1 1 d . . .
C3 C -0.0467(3) 0.0084(3) 1.00137(19) 0.0322(14) Uani 1 1 d . . .
H3A H -0.0830 0.0408 0.9874 0.039 Uiso 1 1 calc R . .
C4 C -0.0417(4) -0.0006(4) 1.0499(2) 0.0446(17) Uani 1 1 d . . .
H4A H -0.0746 0.0256 1.0694 0.053 Uiso 1 1 calc R . .
C5 C 0.0107(4) -0.0470(4) 1.0700(2) 0.0487(19) Uani 1 1 d . . .
H5A H 0.0137 -0.0531 1.1035 0.058 Uiso 1 1 calc R . .
C6 C 0.0592(4) -0.0851(4) 1.0425(2) 0.0392(17) Uani 1 1 d . . .
H6 H 0.0958 -0.1170 1.0568 0.047 Uiso 1 1 calc R . .
C7 C 0.0541(3) -0.0762(3) 0.9942(2) 0.0327(14) Uani 1 1 d . . .
H7A H 0.0874 -0.1023 0.9750 0.039 Uiso 1 1 calc R . .
C8 C -0.0785(3) -0.0853(3) 0.89065(19) 0.0237(13) Uani 1 1 d . . .
C9 C -0.1517(3) -0.0729(3) 0.9036(2) 0.0323(14) Uani 1 1 d . . .
H9A H -0.1629 -0.0301 0.9215 0.039 Uiso 1 1 calc R . .
C10 C -0.2075(4) -0.1217(3) 0.8907(2) 0.0409(16) Uani 1 1 d . . .
H1AA H -0.2573 -0.1122 0.8992 0.049 Uiso 1 1 calc R . .
C11 C -0.1912(4) -0.1849(4) 0.8653(2) 0.0385(16) Uani 1 1 d . . .
H11 H -0.2299 -0.2185 0.8560 0.046 Uiso 1 1 calc R . .
C12 C -0.1187(4) -0.1989(3) 0.8534(2) 0.0364(16) Uani 1 1 d . . .
H12A H -0.1074 -0.2425 0.8364 0.044 Uiso 1 1 calc R . .
C13 C -0.0623(4) -0.1494(3) 0.8663(2) 0.0314(14) Uani 1 1 d . . .
H13S H -0.0124 -0.1595 0.8584 0.038 Uiso 1 1 calc R . .
C14 C 0.0417(3) 0.1598(3) 0.95912(19) 0.0263(13) Uani 1 1 d . . .
C15 C 0.0126(3) 0.2059(3) 0.9919(2) 0.0324(14) Uani 1 1 d . . .
H15A H -0.0280 0.2372 0.9826 0.039 Uiso 1 1 calc R . .
C16 C 0.0406(4) 0.2081(4) 1.0379(2) 0.0432(18) Uani 1 1 d . . .
H16 H 0.0197 0.2410 1.0600 0.052 Uiso 1 1 calc R . .
C17 C 0.0996(4) 0.1622(4) 1.0524(2) 0.0404(16) Uani 1 1 d . . .
H17A H 0.1186 0.1629 1.0843 0.048 Uiso 1 1 calc R . .
C18 C 0.1302(3) 0.1157(3) 1.0197(2) 0.0349(14) Uani 1 1 d . . .
H18A H 0.1705 0.0841 1.0292 0.042 Uiso 1 1 calc R . .
C19 C 0.1025(3) 0.1148(3) 0.9733(2) 0.0285(13) Uani 1 1 d . . .
H19A H 0.1247 0.0835 0.9508 0.034 Uiso 1 1 calc R . .
C20 C -0.0683(3) 0.2173(3) 0.88985(19) 0.0204(12) Uani 1 1 d . . .
C21 C -0.0634(3) 0.2699(3) 0.8547(2) 0.0291(14) Uani 1 1 d . . .
H21 H -0.0199 0.2731 0.8368 0.035 Uiso 1 1 calc R . .
C22 C -0.1230(4) 0.3184(3) 0.8455(2) 0.0371(16) Uani 1 1 d . . .
H22 H -0.1199 0.3552 0.8216 0.044 Uiso 1 1 calc R . .
C23 C -0.1862(4) 0.3125(3) 0.8711(2) 0.0354(16) Uani 1 1 d . . .
H23 H -0.2268 0.3453 0.8646 0.042 Uiso 1 1 calc R . .
C24 C -0.1915(3) 0.2603(3) 0.9054(2) 0.0338(15) Uani 1 1 d . . .
H24 H -0.2354 0.2571 0.9229 0.041 Uiso 1 1 calc R . .
C25 C -0.1337(3) 0.2125(3) 0.9149(2) 0.0297(14) Uani 1 1 d . . .
H25 H -0.1380 0.1757 0.9386 0.036 Uiso 1 1 calc R . .
C26 C 0.1322(4) 0.2987(3) 0.9109(2) 0.0428(16) Uani 1 1 d . . .
H26A H 0.1327 0.2754 0.9423 0.064 Uiso 1 1 calc R . .
H26B H 0.0846 0.3243 0.9049 0.064 Uiso 1 1 calc R . .
H26C H 0.1731 0.3345 0.9099 0.064 Uiso 1 1 calc R . .
C27 C 0.2345(3) 0.1786(4) 0.8793(3) 0.0512(19) Uani 1 1 d . . .
H27A H 0.2418 0.1396 0.8558 0.077 Uiso 1 1 calc R . .
H27B H 0.2334 0.1566 0.9110 0.077 Uiso 1 1 calc R . .
H27C H 0.2756 0.2142 0.8785 0.077 Uiso 1 1 calc R . .
C28 C 0.1470(4) 0.2745(3) 0.8064(2) 0.0430(16) Uani 1 1 d . . .
H28A H 0.0962 0.2866 0.7950 0.065 Uiso 1 1 calc R . .
H28B H 0.1702 0.2416 0.7837 0.065 Uiso 1 1 calc R . .
H28C H 0.1763 0.3201 0.8098 0.065 Uiso 1 1 calc R . .
C29 C 0.2825(4) -0.0336(4) 0.8341(3) 0.063(2) Uani 1 1 d . . .
H29A H 0.2526 -0.0228 0.8615 0.094 Uiso 1 1 calc R . .
H29B H 0.3174 0.0072 0.8293 0.094 Uiso 1 1 calc R . .
H29C H 0.3105 -0.0795 0.8398 0.094 Uiso 1 1 calc R . .
C30 C 0.1763(4) -0.1370(3) 0.7812(3) 0.0495(18) Uani 1 1 d . . .
H30A H 0.1423 -0.1427 0.7533 0.074 Uiso 1 1 calc R . .
H30B H 0.1483 -0.1424 0.8101 0.074 Uiso 1 1 calc R . .
H30C H 0.2152 -0.1751 0.7807 0.074 Uiso 1 1 calc R . .
C31 C 0.2582(3) 0.1393(4) 0.7348(2) 0.0501(18) Uani 1 1 d . . .
H31A H 0.2922 0.1109 0.7156 0.075 Uiso 1 1 calc R . .
H31B H 0.2785 0.1420 0.7675 0.075 Uiso 1 1 calc R . .
H31C H 0.2526 0.1894 0.7219 0.075 Uiso 1 1 calc R . .
C32 C 0.1398(3) 0.0665(5) 0.67140(19) 0.0548(19) Uani 1 1 d . . .
H32A H 0.0886 0.0476 0.6692 0.082 Uiso 1 1 calc R . .
H32B H 0.1741 0.0281 0.6610 0.082 Uiso 1 1 calc R . .
H32C H 0.1437 0.1101 0.6510 0.082 Uiso 1 1 calc R . .
C33 C -0.0154(4) -0.0701(3) 0.6917(2) 0.0452(16) Uani 1 1 d . . .
H33A H 0.0392 -0.0713 0.6932 0.068 Uiso 1 1 calc R . .
H33B H -0.0329 -0.0393 0.6649 0.068 Uiso 1 1 calc R . .
H33C H -0.0348 -0.1205 0.6875 0.068 Uiso 1 1 calc R . .
C34 C -0.1480(3) -0.0602(4) 0.7558(3) 0.0516(19) Uani 1 1 d . . .
H34A H -0.1811 -0.0350 0.7324 0.077 Uiso 1 1 calc R . .
H34B H -0.1625 -0.0474 0.7878 0.077 Uiso 1 1 calc R . .
H34C H -0.1521 -0.1139 0.7513 0.077 Uiso 1 1 calc R . .
C35 C -0.1120(5) 0.1207(4) 0.6717(2) 0.065(2) Uani 1 1 d . . .
H35A H -0.1422 0.0757 0.6685 0.097 Uiso 1 1 calc R . .
H35B H -0.0680 0.1160 0.6524 0.097 Uiso 1 1 calc R . .
H35C H -0.1416 0.1634 0.6608 0.097 Uiso 1 1 calc R . .
C36 C -0.1668(4) 0.1520(5) 0.7683(3) 0.059(2) Uani 1 1 d . . .
H36A H -0.1530 0.1578 0.8020 0.089 Uiso 1 1 calc R . .
H36B H -0.2014 0.1104 0.7640 0.089 Uiso 1 1 calc R . .
H36C H -0.1908 0.1974 0.7564 0.089 Uiso 1 1 calc R . .
C37 C 0.5566(3) -0.0087(3) 0.53796(18) 0.0237(12) Uani 1 1 d . . .
H37 H 0.5575 -0.0623 0.5466 0.028 Uiso 1 1 calc R . .
C38 C 0.7119(3) -0.0367(3) 0.5520(2) 0.0259(12) Uani 1 1 d . . .
C39 C 0.7673(3) -0.0152(3) 0.5833(3) 0.0462(17) Uani 1 1 d . . .
H39 H 0.7713 0.0352 0.5926 0.055 Uiso 1 1 calc R . .
C40 C 0.8189(4) -0.0673(4) 0.6019(3) 0.059(2) Uani 1 1 d . . .
H40 H 0.8563 -0.0524 0.6248 0.071 Uiso 1 1 calc R . .
C41 C 0.8154(4) -0.1392(4) 0.5872(3) 0.057(2) Uani 1 1 d . . .
H41 H 0.8514 -0.1739 0.5990 0.069 Uiso 1 1 calc R . .
C42 C 0.7605(4) -0.1613(4) 0.5558(3) 0.055(2) Uani 1 1 d . . .
H42 H 0.7577 -0.2116 0.5462 0.066 Uiso 1 1 calc R . .
C43 C 0.7081(4) -0.1108(4) 0.5375(2) 0.0454(18) Uani 1 1 d . . .
H43 H 0.6700 -0.1265 0.5153 0.055 Uiso 1 1 calc R . .
C44 C 0.6667(3) 0.0372(3) 0.4668(2) 0.0360(15) Uani 1 1 d . . .
C45 C 0.7142(3) 0.0943(4) 0.4524(2) 0.0499(17) Uani 1 1 d . . .
H45 H 0.7339 0.1282 0.4755 0.060 Uiso 1 1 calc R . .
C46 C 0.7323(4) 0.1021(5) 0.4071(3) 0.068(2) Uani 1 1 d . . .
H46 H 0.7642 0.1413 0.3985 0.081 Uiso 1 1 calc R . .
C47 C 0.7043(4) 0.0528(6) 0.3726(3) 0.071(3) Uani 1 1 d . . .
H47 H 0.7165 0.0587 0.3404 0.085 Uiso 1 1 calc R . .
C48 C 0.6591(4) -0.0041(5) 0.3857(2) 0.059(2) Uani 1 1 d . . .
H48 H 0.6405 -0.0385 0.3627 0.071 Uiso 1 1 calc R . .
C49 C 0.6406(4) -0.0113(4) 0.4330(2) 0.0431(17) Uani 1 1 d . . .
H49 H 0.6092 -0.0508 0.4418 0.052 Uiso 1 1 calc R . .
C50 C 0.4766(3) 0.0613(4) 0.45622(16) 0.0271(11) Uani 1 1 d . . .
C51 C 0.5124(4) 0.1285(3) 0.4517(2) 0.0366(15) Uani 1 1 d . . .
H51 H 0.5311 0.1536 0.4793 0.044 Uiso 1 1 calc R . .
C52 C 0.5215(4) 0.1596(4) 0.4080(2) 0.0505(18) Uani 1 1 d . . .
H52 H 0.5464 0.2058 0.4056 0.061 Uiso 1 1 calc R . .
C53 C 0.4946(4) 0.1239(5) 0.3674(3) 0.062(2) Uani 1 1 d . . .
H53 H 0.5012 0.1452 0.3371 0.074 Uiso 1 1 calc R . .
C54 C 0.4584(4) 0.0576(5) 0.37128(19) 0.0536(17) Uani 1 1 d . . .
H54 H 0.4397 0.0331 0.3434 0.064 Uiso 1 1 calc R . .
C55 C 0.4486(4) 0.0254(4) 0.4154(2) 0.0415(16) Uani 1 1 d . . .
H55 H 0.4232 -0.0205 0.4177 0.050 Uiso 1 1 calc R . .
C56 C 0.4137(3) -0.0604(3) 0.51000(18) 0.0227(12) Uani 1 1 d . . .
C57 C 0.4404(3) -0.1225(3) 0.4874(2) 0.0374(15) Uani 1 1 d . . .
H57 H 0.4887 -0.1219 0.4749 0.045 Uiso 1 1 calc R . .
C58 C 0.3968(4) -0.1851(4) 0.4831(3) 0.0472(17) Uani 1 1 d . . .
H58 H 0.4151 -0.2278 0.4677 0.057 Uiso 1 1 calc R . .
C59 C 0.3270(4) -0.1859(4) 0.5011(3) 0.057(2) Uani 1 1 d . . .
H59 H 0.2968 -0.2289 0.4980 0.069 Uiso 1 1 calc R . .
C60 C 0.3009(4) -0.1242(4) 0.5236(3) 0.058(2) Uani 1 1 d . . .
H60 H 0.2523 -0.1244 0.5358 0.070 Uiso 1 1 calc R . .
C61 C 0.3447(4) -0.0628(3) 0.5283(2) 0.0409(17) Uani 1 1 d . . .
H61 H 0.3268 -0.0210 0.5448 0.049 Uiso 1 1 calc R . .
C62 C 0.3108(3) 0.1269(4) 0.4822(2) 0.0419(16) Uani 1 1 d . . .
H62A H 0.2998 0.0740 0.4788 0.063 Uiso 1 1 calc R . .
H62B H 0.3409 0.1431 0.4560 0.063 Uiso 1 1 calc R . .
H62C H 0.2640 0.1549 0.4817 0.063 Uiso 1 1 calc R . .
C63 C 0.2947(3) 0.1341(4) 0.5862(2) 0.0360(15) Uani 1 1 d . . .
H63A H 0.3168 0.1514 0.6165 0.054 Uiso 1 1 calc R . .
H63B H 0.2801 0.0821 0.5890 0.054 Uiso 1 1 calc R . .
H63C H 0.2505 0.1639 0.5776 0.054 Uiso 1 1 calc R . .
C64 C 0.4007(4) 0.2394(3) 0.5397(2) 0.0411(16) Uani 1 1 d . . .
H64A H 0.4200 0.2507 0.5086 0.062 Uiso 1 1 calc R . .
H64B H 0.4411 0.2440 0.5641 0.062 Uiso 1 1 calc R . .
H64C H 0.3607 0.2741 0.5466 0.062 Uiso 1 1 calc R . .
C65 C 0.5833(5) 0.3485(4) 0.6602(3) 0.076(3) Uani 1 1 d . . .
H65A H 0.5492 0.3586 0.6856 0.114 Uiso 1 1 calc R . .
H65B H 0.5579 0.3583 0.6295 0.114 Uiso 1 1 calc R . .
H65C H 0.6272 0.3806 0.6641 0.114 Uiso 1 1 calc R . .
C66 C 0.6557(5) 0.2373(5) 0.7248(3) 0.087(3) Uani 1 1 d . . .
H66A H 0.6767 0.1874 0.7280 0.130 Uiso 1 1 calc R . .
H66B H 0.6172 0.2441 0.7480 0.130 Uiso 1 1 calc R . .
H66C H 0.6954 0.2740 0.7305 0.130 Uiso 1 1 calc R . .
C67 C 0.4684(4) 0.1677(5) 0.7449(2) 0.0521(19) Uani 1 1 d . . .
H67A H 0.4929 0.2088 0.7620 0.078 Uiso 1 1 calc R . .
H67B H 0.4977 0.1224 0.7500 0.078 Uiso 1 1 calc R . .
H67C H 0.4183 0.1605 0.7566 0.078 Uiso 1 1 calc R . .
C68 C 0.3998(4) 0.2720(4) 0.6719(3) 0.056(2) Uani 1 1 d . . .
H68A H 0.3953 0.2847 0.6381 0.084 Uiso 1 1 calc R . .
H68B H 0.4216 0.3139 0.6897 0.084 Uiso 1 1 calc R . .
H68C H 0.3504 0.2609 0.6834 0.084 Uiso 1 1 calc R . .
C69 C 0.6467(4) -0.1168(4) 0.6691(3) 0.059(2) Uani 1 1 d . . .
H69A H 0.6281 -0.1333 0.6377 0.089 Uiso 1 1 calc R . .
H69B H 0.6325 -0.1528 0.6930 0.089 Uiso 1 1 calc R . .
H69C H 0.7011 -0.1125 0.6694 0.089 Uiso 1 1 calc R . .
C70 C 0.6260(4) -0.0070(5) 0.7470(2) 0.066(2) Uani 1 1 d . . .
H70A H 0.6025 -0.0453 0.7660 0.098 Uiso 1 1 calc R . .
H70B H 0.6060 0.0416 0.7553 0.098 Uiso 1 1 calc R . .
H70C H 0.6800 -0.0076 0.7536 0.098 Uiso 1 1 calc R . .
C71 C 0.4397(5) -0.1514(4) 0.6389(3) 0.062(2) Uani 1 1 d . . .
H71A H 0.4798 -0.1831 0.6520 0.092 Uiso 1 1 calc R . .
H71B H 0.4471 -0.1425 0.6052 0.092 Uiso 1 1 calc R . .
H71C H 0.3915 -0.1759 0.6425 0.092 Uiso 1 1 calc R . .
C72 C 0.4310(4) -0.0847(5) 0.7346(3) 0.059(2) Uani 1 1 d . . .
H72A H 0.4276 -0.0392 0.7533 0.089 Uiso 1 1 calc R . .
H72B H 0.4746 -0.1133 0.7461 0.089 Uiso 1 1 calc R . .
H72C H 0.3858 -0.1142 0.7380 0.089 Uiso 1 1 calc R . .
C73 C 0.9632(3) 0.0567(3) 0.38332(16) 0.0237(10) Uani 1 1 d . . .
H73 H 0.9106 0.0508 0.3707 0.028 Uiso 1 1 calc R A .
C74 C 0.9102(3) 0.2054(3) 0.3796(2) 0.0296(14) Uani 1 1 d . . .
C75 C 0.8704(3) 0.1884(3) 0.3378(2) 0.0323(13) Uani 1 1 d . A .
H75 H 0.8819 0.1447 0.3208 0.039 Uiso 1 1 calc R . .
C76 C 0.8133(4) 0.2352(4) 0.3204(2) 0.0420(15) Uani 1 1 d . . .
H76 H 0.7846 0.2234 0.2923 0.050 Uiso 1 1 calc R A .
C77 C 0.8004(4) 0.2990(4) 0.3455(3) 0.0510(19) Uani 1 1 d . A .
H77 H 0.7615 0.3311 0.3344 0.061 Uiso 1 1 calc R . .
C78 C 0.8403(5) 0.3179(4) 0.3851(3) 0.061(2) Uani 1 1 d . . .
H78 H 0.8314 0.3635 0.4006 0.073 Uiso 1 1 calc R A .
C79 C 0.8953(4) 0.2690(4) 0.4029(2) 0.0514(18) Uani 1 1 d . A .
H79 H 0.9224 0.2805 0.4316 0.062 Uiso 1 1 calc R . .
C80 C 0.9931(3) 0.1609(3) 0.4649(2) 0.0291(14) Uani 1 1 d . . .
C81 C 0.9381(4) 0.1281(3) 0.4921(2) 0.0381(15) Uani 1 1 d . A .
H81 H 0.8993 0.0993 0.4774 0.046 Uiso 1 1 calc R . .
C82 C 0.9416(4) 0.1384(4) 0.5404(2) 0.0467(17) Uani 1 1 d . . .
H82 H 0.9043 0.1170 0.5590 0.056 Uiso 1 1 calc R A .
C83 C 0.9977(5) 0.1791(4) 0.5625(2) 0.053(2) Uani 1 1 d . A .
H83 H 1.0002 0.1842 0.5960 0.063 Uiso 1 1 calc R . .
C84 C 1.0509(4) 0.2125(4) 0.5353(2) 0.0469(18) Uani 1 1 d . . .
H84 H 1.0893 0.2417 0.5500 0.056 Uiso 1 1 calc R A .
C85 C 1.0473(4) 0.2029(3) 0.4864(2) 0.0389(15) Uani 1 1 d . A .
H85 H 1.0834 0.2261 0.4677 0.047 Uiso 1 1 calc R . .
C86 C 0.9349(3) -0.0947(3) 0.3875(2) 0.0259(13) Uani 1 1 d . . .
C87 C 0.9501(3) -0.1531(3) 0.35778(19) 0.0278(13) Uani 1 1 d . A .
H87 H 0.9986 -0.1574 0.3458 0.033 Uiso 1 1 calc R . .
C88 C 0.8972(3) -0.2049(3) 0.3450(2) 0.0362(14) Uani 1 1 d . . .
H88 H 0.9091 -0.2445 0.3245 0.043 Uiso 1 1 calc R A .
C89 C 0.8258(4) -0.1991(4) 0.3623(3) 0.0453(18) Uani 1 1 d . A .
H89 H 0.7886 -0.2345 0.3535 0.054 Uiso 1 1 calc R . .
C90 C 0.8097(3) -0.1414(4) 0.3924(3) 0.0444(17) Uani 1 1 d . . .
H90 H 0.7612 -0.1374 0.4045 0.053 Uiso 1 1 calc R A .
C91 C 0.8636(3) -0.0892(3) 0.4052(2) 0.0333(14) Uani 1 1 d . A .
H91 H 0.8521 -0.0498 0.4260 0.040 Uiso 1 1 calc R . .
C92 C 1.0290(3) -0.0295(3) 0.4637(2) 0.0275(13) Uani 1 1 d . . .
C93 C 1.0886(3) 0.0128(3) 0.4813(2) 0.0339(14) Uani 1 1 d . A .
H93 H 1.1170 0.0409 0.4602 0.041 Uiso 1 1 calc R . .
C94 C 1.1068(4) 0.0142(4) 0.5295(2) 0.0461(17) Uani 1 1 d . . .
H94 H 1.1475 0.0437 0.5410 0.055 Uiso 1 1 calc R A .
C95 C 1.0672(5) -0.0261(4) 0.5606(2) 0.059(2) Uani 1 1 d . A .
H95 H 1.0803 -0.0248 0.5936 0.070 Uiso 1 1 calc R . .
C96 C 1.0073(4) -0.0693(4) 0.5436(2) 0.0487(19) Uani 1 1 d . . .
H96 H 0.9789 -0.0970 0.5650 0.058 Uiso 1 1 calc R A .
C97 C 0.9895(4) -0.0714(3) 0.4951(2) 0.0366(15) Uani 1 1 d . A .
H97 H 0.9497 -0.1020 0.4835 0.044 Uiso 1 1 calc R . .
C98 C 1.1383(4) -0.1639(4) 0.4319(3) 0.0492(18) Uani 1 1 d . . .
H98A H 1.0871 -0.1828 0.4302 0.074 Uiso 1 1 calc R . .
H98B H 1.1472 -0.1371 0.4618 0.074 Uiso 1 1 calc R . .
H98C H 1.1734 -0.2054 0.4305 0.074 Uiso 1 1 calc R . .
C99 C 1.1605(4) -0.1581(4) 0.3268(3) 0.0543(19) Uani 1 1 d . . .
H99A H 1.1654 -0.1259 0.2991 0.082 Uiso 1 1 calc R . .
H99B H 1.1159 -0.1889 0.3222 0.082 Uiso 1 1 calc R . .
H99C H 1.2047 -0.1899 0.3305 0.082 Uiso 1 1 calc R . .
C100 C 1.2407(3) -0.0481(4) 0.3921(3) 0.0493(18) Uani 1 1 d . . .
H10A H 1.2363 -0.0166 0.4201 0.074 Uiso 1 1 calc R . .
H10B H 1.2503 -0.0173 0.3645 0.074 Uiso 1 1 calc R . .
H10C H 1.2819 -0.0831 0.3975 0.074 Uiso 1 1 calc R . .
C101 C 1.2816(4) 0.1630(5) 0.3519(3) 0.066(2) Uani 1 1 d . . .
H10D H 1.2987 0.1170 0.3672 0.100 Uiso 0.80 1 calc PR A 1
H10E H 1.2405 0.1839 0.3694 0.100 Uiso 0.80 1 calc PR A 1
H10F H 1.3229 0.1984 0.3518 0.100 Uiso 0.80 1 calc PR A 1
H10G H 1.3175 0.1233 0.3464 0.100 Uiso 0.20 1 calc PR A 2
H10H H 1.2485 0.1479 0.3769 0.100 Uiso 0.20 1 calc PR A 2
H10I H 1.3084 0.2080 0.3617 0.100 Uiso 0.20 1 calc PR A 2
C102 C 1.2211(6) 0.2362(5) 0.2658(4) 0.066(3) Uani 0.80 1 d PU A 1
H10J H 1.1789 0.2556 0.2829 0.099 Uiso 0.80 1 calc PR A 1
H10K H 1.2064 0.2306 0.2321 0.099 Uiso 0.80 1 calc PR A 1
H10L H 1.2632 0.2705 0.2691 0.099 Uiso 0.80 1 calc PR A 1
C103 C 1.1666(3) 0.0563(5) 0.1782(2) 0.0560(17) Uani 1 1 d . . .
H10M H 1.2087 0.0880 0.1705 0.084 Uiso 1 1 calc R A .
H10N H 1.1203 0.0851 0.1758 0.084 Uiso 1 1 calc R . .
H10O H 1.1632 0.0147 0.1560 0.084 Uiso 1 1 calc R . .
C104 C 1.2648(4) -0.0405(5) 0.2400(3) 0.079(3) Uani 1 1 d . . .
H10P H 1.2842 -0.0476 0.2726 0.119 Uiso 1 1 calc R A .
H10Q H 1.3032 -0.0174 0.2213 0.119 Uiso 1 1 calc R . .
H10R H 1.2510 -0.0885 0.2261 0.119 Uiso 1 1 calc R . .
C105 C 1.0010(4) 0.2442(3) 0.2488(2) 0.0419(15) Uani 1 1 d . . .
H10S H 1.0542 0.2396 0.2577 0.063 Uiso 1 1 calc R A .
H10T H 0.9730 0.2537 0.2772 0.063 Uiso 1 1 calc R . .
H10U H 0.9936 0.2852 0.2264 0.063 Uiso 1 1 calc R . .
C106 C 0.8695(4) 0.1652(4) 0.1978(3) 0.060(2) Uani 1 1 d . . .
H10V H 0.8369 0.1707 0.2246 0.090 Uiso 1 1 calc R A .
H10W H 0.8551 0.1208 0.1797 0.090 Uiso 1 1 calc R . .
H10X H 0.8645 0.2087 0.1772 0.090 Uiso 1 1 calc R . .
C107 C 0.8439(3) -0.0131(4) 0.2698(2) 0.0374(15) Uani 1 1 d . . .
H10Y H 0.8115 0.0237 0.2540 0.056 Uiso 1 1 calc R A .
H10Z H 0.8426 -0.0067 0.3043 0.056 Uiso 1 1 calc R . .
H12B H 0.8264 -0.0629 0.2613 0.056 Uiso 1 1 calc R . .
C108 C 0.9517(4) -0.0416(4) 0.1904(2) 0.0464(17) Uani 1 1 d . . .
H12C H 1.0027 -0.0337 0.1804 0.070 Uiso 1 1 calc R A .
H12D H 0.9164 -0.0176 0.1679 0.070 Uiso 1 1 calc R . .
H12E H 0.9412 -0.0948 0.1914 0.070 Uiso 1 1 calc R . .
C109 C 1.5540(3) 0.1561(3) 0.02948(18) 0.0214(11) Uani 1 1 d . . .
H109 H 1.5555 0.2098 0.0382 0.026 Uiso 1 1 calc R . .
C110 C 1.6517(3) 0.1210(3) -0.05141(19) 0.0263(12) Uani 1 1 d . . .
C111 C 1.6204(3) 0.1772(3) -0.07967(19) 0.0284(12) Uani 1 1 d . . .
H111 H 1.5909 0.2143 -0.0657 0.034 Uiso 1 1 calc R . .
C112 C 1.6316(3) 0.1795(3) -0.1273(2) 0.0368(14) Uani 1 1 d . . .
H112 H 1.6085 0.2175 -0.1460 0.044 Uiso 1 1 calc R . .
C113 C 1.6756(3) 0.1282(4) -0.1487(2) 0.0383(15) Uani 1 1 d . . .
H113 H 1.6841 0.1309 -0.1816 0.046 Uiso 1 1 calc R . .
C114 C 1.7071(3) 0.0727(3) -0.1208(2) 0.0426(17) Uani 1 1 d . . .
H114 H 1.7371 0.0362 -0.1351 0.051 Uiso 1 1 calc R . .
C115 C 1.6963(3) 0.0689(3) -0.07306(18) 0.0340(13) Uani 1 1 d . . .
H115 H 1.7192 0.0305 -0.0546 0.041 Uiso 1 1 calc R . .
C116 C 1.7121(3) 0.1787(3) 0.03534(18) 0.0226(12) Uani 1 1 d . . .
C117 C 1.7081(3) 0.2545(3) 0.0350(2) 0.0341(15) Uani 1 1 d . . .
H117 H 1.6641 0.2778 0.0223 0.041 Uiso 1 1 calc R . .
C118 C 1.7665(4) 0.2981(3) 0.0525(3) 0.0433(17) Uani 1 1 d . . .
H118 H 1.7613 0.3503 0.0538 0.052 Uiso 1 1 calc R . .
C119 C 1.8323(3) 0.2650(3) 0.0681(2) 0.0405(15) Uani 1 1 d . . .
H119 H 1.8731 0.2947 0.0792 0.049 Uiso 1 1 calc R . .
C120 C 1.8391(3) 0.1890(3) 0.0677(2) 0.0456(17) Uani 1 1 d . . .
H120 H 1.8843 0.1663 0.0789 0.055 Uiso 1 1 calc R . .
C121 C 1.7799(3) 0.1459(3) 0.0510(2) 0.0397(15) Uani 1 1 d . . .
H121 H 1.7850 0.0936 0.0501 0.048 Uiso 1 1 calc R . .
C122 C 1.4660(3) 0.0898(4) -0.05013(18) 0.0269(12) Uani 1 1 d . . .
C123 C 1.4345(3) 0.1296(4) -0.0885(2) 0.0379(15) Uani 1 1 d . . .
H123 H 1.4100 0.1751 -0.0828 0.045 Uiso 1 1 calc R . .
C124 C 1.4382(4) 0.1047(5) -0.1335(2) 0.055(2) Uani 1 1 d . . .
H124 H 1.4159 0.1326 -0.1589 0.066 Uiso 1 1 calc R . .
C125 C 1.4737(4) 0.0398(6) -0.1428(3) 0.069(3) Uani 1 1 d . . .
H125 H 1.4778 0.0237 -0.1746 0.083 Uiso 1 1 calc R . .
C126 C 1.5034(4) -0.0021(5) -0.1062(3) 0.059(2) Uani 1 1 d . . .
H126 H 1.5265 -0.0481 -0.1128 0.070 Uiso 1 1 calc R . .
C127 C 1.5000(3) 0.0225(4) -0.0589(2) 0.0375(16) Uani 1 1 d . . .
H127 H 1.5206 -0.0066 -0.0335 0.045 Uiso 1 1 calc R . .
C128 C 1.4059(3) 0.2031(3) 0.0092(2) 0.0247(12) Uani 1 1 d . . .
C129 C 1.3349(3) 0.1983(3) 0.0261(2) 0.0290(13) Uani 1 1 d . . .
H129 H 1.3190 0.1536 0.0404 0.035 Uiso 1 1 calc R . .
C130 C 1.2867(3) 0.2584(3) 0.0225(2) 0.0425(16) Uani 1 1 d . . .
H130 H 1.2373 0.2543 0.0330 0.051 Uiso 1 1 calc R . .
C131 C 1.3108(4) 0.3240(4) 0.0035(3) 0.0522(19) Uani 1 1 d . . .
H131 H 1.2785 0.3656 0.0020 0.063 Uiso 1 1 calc R . .
C132 C 1.3813(4) 0.3296(4) -0.0133(3) 0.059(2) Uani 1 1 d . . .
H132 H 1.3975 0.3747 -0.0269 0.071 Uiso 1 1 calc R . .
C133 C 1.4284(3) 0.2693(3) -0.0104(3) 0.0443(17) Uani 1 1 d . . .
H133 H 1.4771 0.2732 -0.0221 0.053 Uiso 1 1 calc R . .
C134 C 1.4127(4) -0.0985(3) 0.0382(3) 0.0440(17) Uani 1 1 d . . .
H13A H 1.4495 -0.1022 0.0648 0.066 Uiso 1 1 calc R . .
H13B H 1.4374 -0.1070 0.0084 0.066 Uiso 1 1 calc R . .
H13C H 1.3737 -0.1359 0.0419 0.066 Uiso 1 1 calc R . .
C135 C 1.3043(3) 0.0013(3) 0.0869(2) 0.0352(14) Uani 1 1 d . . .
H13D H 1.2882 0.0527 0.0904 0.053 Uiso 1 1 calc R . .
H13E H 1.3295 -0.0155 0.1165 0.053 Uiso 1 1 calc R . .
H13F H 1.2607 -0.0301 0.0797 0.053 Uiso 1 1 calc R . .
C136 C 1.3127(3) 0.0059(3) -0.0191(2) 0.0380(15) Uani 1 1 d . . .
H13G H 1.3411 -0.0120 -0.0457 0.057 Uiso 1 1 calc R . .
H13H H 1.3003 0.0582 -0.0239 0.057 Uiso 1 1 calc R . .
H13I H 1.2666 -0.0229 -0.0172 0.057 Uiso 1 1 calc R . .
C137 C 1.7373(4) -0.0293(5) 0.1522(3) 0.066(2) Uani 1 1 d . . .
H13J H 1.7351 0.0156 0.1716 0.099 Uiso 1 1 calc R . .
H13K H 1.7424 -0.0156 0.1189 0.099 Uiso 1 1 calc R . .
H13L H 1.7802 -0.0593 0.1630 0.099 Uiso 1 1 calc R . .
C138 C 1.6577(6) -0.1274(7) 0.2151(4) 0.114(4) Uani 1 1 d U . .
H13M H 1.6168 -0.1629 0.2177 0.171 Uiso 1 1 calc R . .
H13N H 1.6546 -0.0899 0.2401 0.171 Uiso 1 1 calc R . .
H13O H 1.7055 -0.1534 0.2187 0.171 Uiso 1 1 calc R . .
C139 C 1.4446(5) -0.1336(4) 0.1745(3) 0.072(2) Uani 1 1 d . . .
H13P H 1.4447 -0.1526 0.1420 0.107 Uiso 1 1 calc R . .
H13Q H 1.3930 -0.1284 0.1841 0.107 Uiso 1 1 calc R . .
H13R H 1.4713 -0.1681 0.1959 0.107 Uiso 1 1 calc R . .
C140 C 1.4938(4) -0.0103(5) 0.2397(3) 0.065(2) Uani 1 1 d . . .
H14A H 1.5112 0.0410 0.2418 0.098 Uiso 1 1 calc R . .
H14B H 1.5276 -0.0421 0.2588 0.098 Uiso 1 1 calc R . .
H14C H 1.4434 -0.0136 0.2518 0.098 Uiso 1 1 calc R . .
C141 C 1.6499(4) 0.1512(6) 0.2268(3) 0.084(3) Uani 1 1 d . . .
H14D H 1.6401 0.0987 0.2325 0.126 Uiso 1 1 calc R . .
H14E H 1.6252 0.1811 0.2506 0.126 Uiso 1 1 calc R . .
H14F H 1.7037 0.1603 0.2292 0.126 Uiso 1 1 calc R . .
C142 C 1.6393(5) 0.2744(4) 0.1534(3) 0.079(3) Uani 1 1 d . . .
H14G H 1.6174 0.3076 0.1765 0.118 Uiso 1 1 calc R . .
H14H H 1.6206 0.2877 0.1214 0.118 Uiso 1 1 calc R . .
H14I H 1.6937 0.2792 0.1555 0.118 Uiso 1 1 calc R . .
C143 C 1.4491(5) 0.2174(5) 0.2352(3) 0.074(3) Uani 1 1 d . . .
H14J H 1.4929 0.2479 0.2437 0.111 Uiso 1 1 calc R . .
H14K H 1.4525 0.1704 0.2525 0.111 Uiso 1 1 calc R . .
H14L H 1.4038 0.2437 0.2436 0.111 Uiso 1 1 calc R . .
C144 C 1.4311(5) 0.2915(5) 0.1412(3) 0.073(3) Uani 1 1 d . . .
H14M H 1.4261 0.2845 0.1068 0.109 Uiso 1 1 calc R . .
H14N H 1.4739 0.3237 0.1489 0.109 Uiso 1 1 calc R . .
H14O H 1.3856 0.3144 0.1524 0.109 Uiso 1 1 calc R . .
CXB C 1.2502(19) 0.221(2) 0.2391(14) 0.052(3) Uani 0.20 1 d P A 2
HXBA H 1.2061 0.2374 0.2203 0.077 Uiso 0.20 1 calc PR A 2
HXBB H 1.2769 0.1835 0.2213 0.077 Uiso 0.20 1 calc PR A 2
HXBC H 1.2831 0.2633 0.2458 0.077 Uiso 0.20 1 calc PR A 2

loop_
_atom_site_aniso_label
_atom_site_aniso_U_11
_atom_site_aniso_U_22
_atom_site_aniso_U_33
_atom_site_aniso_U_23
_atom_site_aniso_U_13
_atom_site_aniso_U_12
Er1 0.01749(11) 0.02320(11) 0.02056(10) 0.00103(12) 0.00145(8) 0.00140(13)
Er2 0.02127(12) 0.02028(13) 0.02303(11) -0.00135(9) 0.00018(9) -0.00140(10)
Er3 0.02318(12) 0.02834(12) 0.02357(11) -0.00067(12) 0.00202(9) -0.00688(14)
Er4 0.01985(11) 0.02020(13) 0.02436(11) 0.00299(11) -0.00192(9) -0.00289(12)
S1 0.0242(8) 0.0307(8) 0.0263(7) 0.0038(6) 0.0031(6) 0.0089(6)
S2 0.0287(8) 0.0169(7) 0.0511(9) -0.0024(6) 0.0104(7) -0.0020(6)
S3 0.0325(9) 0.0322(9) 0.0453(10) -0.0093(7) 0.0089(8) -0.0140(7)
S4 0.0228(7) 0.0173(7) 0.0396(8) 0.0023(6) 0.0034(6) 0.0005(6)
P1 0.0235(8) 0.0217(7) 0.0201(7) 0.0004(6) 0.0038(6) 0.0026(6)
P2 0.0206(7) 0.0185(7) 0.0244(8) -0.0012(6) 0.0008(6) 0.0031(6)
P3 0.0231(7) 0.0211(7) 0.0286(8) 0.0004(6) 0.0058(6) 0.0020(6)
P4 0.0227(7) 0.0189(6) 0.0210(7) -0.0013(5) -0.0002(6) -0.0001(6)
P5 0.0277(8) 0.0243(8) 0.0272(8) -0.0026(6) 0.0036(7) -0.0042(7)
P6 0.0209(8) 0.0213(8) 0.0240(8) 0.0004(6) -0.0008(6) -0.0044(6)
P7 0.0181(7) 0.0167(7) 0.0292(8) 0.0000(6) 0.0025(6) -0.0005(6)
P8 0.0160(7) 0.0174(6) 0.0235(7) 0.0010(5) -0.0001(5) 0.0004(5)
Si1 0.0209(8) 0.0252(8) 0.0450(10) -0.0016(7) 0.0014(7) -0.0018(7)
Si2 0.0255(8) 0.0376(9) 0.0331(8) 0.0047(8) 0.0072(7) -0.0031(8)
Si3 0.0293(9) 0.0380(10) 0.0506(11) 0.0012(8) 0.0106(8) 0.0092(8)
Si4 0.0261(9) 0.0322(9) 0.0309(9) 0.0047(7) -0.0064(7) -0.0021(7)
Si5 0.0314(9) 0.0320(9) 0.0433(10) 0.0016(8) -0.0048(8) 0.0036(8)
Si6 0.0249(8) 0.0249(8) 0.0312(8) -0.0031(7) -0.0004(7) 0.0063(7)
Si7 0.0312(10) 0.0363(10) 0.0324(9) -0.0122(7) 0.0061(8) -0.0090(8)
Si8 0.0333(10) 0.0365(10) 0.0425(10) -0.0131(8) 0.0077(8) -0.0135(8)
Si9 0.0402(11) 0.0452(11) 0.0470(11) 0.0161(9) 0.0082(9) 0.0057(9)
Si10 0.0397(11) 0.0324(10) 0.0420(11) 0.0082(8) -0.0037(9) 0.0016(8)
Si11 0.0229(8) 0.0295(9) 0.0511(11) -0.0031(8) -0.0016(8) -0.0006(7)
Si12 0.0248(9) 0.0639(12) 0.0391(10) -0.0049(9) 0.0078(8) -0.0040(9)
Si13 0.0220(12) 0.0372(14) 0.0394(13) 0.0010(11) 0.0036(10) -0.0070(11)
Si14 0.0286(9) 0.0336(9) 0.0266(8) -0.0005(7) 0.0039(7) -0.0035(7)
Si15 0.0423(10) 0.0359(10) 0.0345(10) 0.0070(8) 0.0022(8) 0.0001(8)
Si16 0.0216(8) 0.0192(7) 0.0348(8) -0.0003(6) -0.0008(7) -0.0050(7)
Si17 0.0373(10) 0.0406(10) 0.0397(10) 0.0203(8) -0.0037(8) -0.0079(9)
Si18 0.0469(12) 0.0451(12) 0.0829(16) 0.0249(11) -0.0043(11) 0.0132(10)
Si19 0.0312(10) 0.0570(12) 0.0472(11) -0.0216(9) 0.0059(9) -0.0177(9)
Si20 0.0325(10) 0.0425(11) 0.0463(11) -0.0115(8) 0.0053(8) -0.0042(9)
SiXA 0.023(5) 0.068(8) 0.064(7) 0.001(7) 0.004(5) -0.014(5)
N1 0.014(2) 0.027(2) 0.027(2) -0.002(2) -0.0039(19) -0.0028(19)
N2 0.022(2) 0.034(3) 0.029(2) 0.006(2) 0.010(2) 0.002(2)
N3 0.021(2) 0.031(2) 0.029(2) 0.003(3) 0.0005(17) 0.000(3)
N4 0.022(2) 0.019(2) 0.021(2) 0.0011(18) 0.0005(17) 0.0017(19)
N5 0.034(3) 0.025(3) 0.037(3) -0.016(2) 0.003(2) -0.008(2)
N6 0.036(3) 0.041(3) 0.026(3) 0.005(2) 0.000(2) 0.003(2)
N7 0.020(3) 0.026(3) 0.028(3) 0.001(2) 0.002(2) 0.000(2)
N8 0.021(2) 0.064(4) 0.036(3) -0.006(2) 0.0007(19) -0.021(2)
N9 0.026(2) 0.034(3) 0.028(2) 0.001(2) 0.0045(19) 0.002(2)
N10 0.0167(18) 0.0219(19) 0.0229(19) -0.003(2) -0.0028(15) 0.002(2)
N11 0.028(3) 0.033(3) 0.036(3) 0.012(2) 0.001(2) -0.004(2)
N12 0.027(3) 0.029(3) 0.031(3) -0.007(2) 0.009(2) -0.003(2)
C1 0.018(2) 0.025(3) 0.021(2) 0.002(3) -0.0001(18) -0.002(3)
C2 0.040(4) 0.023(3) 0.017(3) -0.004(2) 0.004(3) 0.000(3)
C3 0.032(3) 0.033(3) 0.032(3) 0.006(3) 0.008(3) 0.001(3)
C4 0.058(4) 0.048(4) 0.029(3) 0.003(3) 0.014(3) 0.004(4)
C5 0.079(5) 0.047(4) 0.020(3) 0.004(3) 0.017(3) -0.004(4)
C6 0.055(5) 0.037(4) 0.025(3) 0.004(3) -0.005(3) 0.008(3)
C7 0.039(4) 0.025(3) 0.034(3) 0.003(2) 0.004(3) 0.013(3)
C8 0.031(3) 0.017(3) 0.023(3) 0.004(2) -0.005(3) 0.003(2)
C9 0.032(3) 0.027(3) 0.040(4) -0.007(3) 0.012(3) 0.000(3)
C10 0.030(3) 0.039(4) 0.054(4) -0.001(3) 0.006(3) -0.006(3)
C11 0.038(4) 0.030(3) 0.048(4) -0.003(3) 0.003(3) -0.013(3)
C12 0.046(4) 0.022(3) 0.042(4) -0.003(3) 0.008(3) -0.008(3)
C13 0.033(4) 0.030(3) 0.031(3) 0.006(3) 0.000(3) 0.004(3)
C14 0.024(3) 0.026(3) 0.028(3) 0.002(2) -0.003(2) 0.000(3)
C15 0.032(3) 0.031(3) 0.034(3) -0.007(3) -0.004(3) 0.008(3)
C16 0.039(4) 0.050(4) 0.040(4) -0.021(3) -0.002(3) -0.003(3)
C17 0.045(4) 0.052(4) 0.023(3) -0.002(3) -0.009(3) -0.013(3)
C18 0.027(3) 0.039(3) 0.038(3) 0.001(3) -0.009(3) 0.002(3)
C19 0.023(3) 0.034(3) 0.029(3) -0.009(2) -0.002(2) -0.002(3)
C20 0.021(3) 0.014(3) 0.026(3) -0.003(2) -0.002(2) 0.004(2)
C21 0.024(3) 0.025(3) 0.038(4) 0.000(3) -0.001(3) 0.002(3)
C22 0.041(4) 0.029(3) 0.040(4) 0.006(3) -0.007(3) 0.003(3)
C23 0.027(4) 0.028(3) 0.050(4) -0.011(3) -0.009(3) 0.012(3)
C24 0.023(3) 0.035(4) 0.043(4) -0.013(3) -0.002(3) 0.002(3)
C25 0.019(3) 0.030(3) 0.040(4) -0.003(3) -0.005(3) 0.000(3)
C26 0.039(4) 0.026(3) 0.063(4) -0.008(3) -0.002(3) -0.009(3)
C27 0.020(3) 0.044(4) 0.090(6) 0.002(4) -0.004(3) -0.003(3)
C28 0.038(4) 0.027(3) 0.066(5) 0.005(3) 0.016(3) -0.006(3)
C29 0.034(4) 0.043(4) 0.110(7) -0.011(4) -0.021(4) 0.011(3)
C30 0.051(4) 0.031(4) 0.067(5) -0.012(3) 0.006(4) 0.007(3)
C31 0.037(4) 0.063(5) 0.051(4) 0.005(3) 0.017(3) -0.011(3)
C32 0.046(3) 0.083(6) 0.036(3) 0.008(4) 0.010(3) -0.019(4)
C33 0.049(4) 0.038(4) 0.048(4) -0.004(3) -0.009(3) 0.005(3)
C34 0.030(4) 0.054(4) 0.069(5) 0.013(4) -0.013(3) -0.013(3)
C35 0.097(6) 0.052(4) 0.044(4) 0.006(3) -0.016(4) 0.028(4)
C36 0.045(5) 0.062(5) 0.072(5) -0.017(4) 0.008(4) 0.016(4)
C37 0.025(3) 0.023(3) 0.023(3) -0.001(2) 0.003(2) 0.002(2)
C38 0.020(3) 0.023(3) 0.035(3) -0.002(2) -0.001(2) 0.007(2)
C39 0.030(3) 0.028(3) 0.079(5) 0.000(3) -0.011(3) 0.002(3)
C40 0.034(4) 0.063(5) 0.079(5) -0.004(4) -0.020(4) 0.005(4)
C41 0.052(5) 0.043(4) 0.077(5) 0.003(4) -0.001(4) 0.027(4)
C42 0.050(5) 0.032(4) 0.083(6) -0.007(4) -0.014(4) 0.015(4)
C43 0.045(4) 0.031(4) 0.060(5) -0.010(3) -0.006(4) 0.007(3)
C44 0.029(3) 0.038(4) 0.042(3) 0.008(3) 0.016(3) 0.015(3)
C45 0.038(4) 0.057(4) 0.056(4) 0.014(4) 0.015(3) 0.004(3)
C46 0.059(5) 0.076(6) 0.070(5) 0.025(5) 0.037(4) 0.011(4)
C47 0.066(5) 0.099(6) 0.050(4) 0.037(5) 0.036(4) 0.042(6)
C48 0.058(5) 0.077(5) 0.042(4) -0.007(4) 0.012(4) 0.037(4)
C49 0.036(4) 0.055(4) 0.039(4) 0.001(3) 0.014(3) 0.016(3)
C50 0.030(3) 0.031(3) 0.021(2) -0.005(3) 0.003(2) 0.012(3)
C51 0.041(4) 0.035(4) 0.034(3) 0.007(3) 0.005(3) 0.009(3)
C52 0.063(5) 0.047(4) 0.042(4) 0.020(3) 0.010(4) 0.006(4)
C53 0.069(5) 0.066(5) 0.051(5) 0.025(4) 0.009(4) 0.001(4)
C54 0.063(4) 0.078(5) 0.020(3) -0.002(4) -0.003(3) 0.018(5)
C55 0.043(4) 0.045(4) 0.036(3) 0.001(3) 0.000(3) 0.011(3)
C56 0.025(3) 0.018(3) 0.025(3) -0.005(2) -0.004(2) -0.004(2)
C57 0.033(3) 0.027(3) 0.051(4) -0.008(3) -0.004(3) -0.003(3)
C58 0.042(4) 0.027(3) 0.072(5) -0.016(3) -0.007(4) 0.000(3)
C59 0.063(5) 0.032(4) 0.076(5) -0.011(4) -0.007(4) -0.025(4)
C60 0.043(4) 0.052(4) 0.081(5) -0.016(4) 0.020(4) -0.019(4)
C61 0.042(4) 0.025(3) 0.057(4) -0.010(3) 0.018(3) -0.007(3)
C62 0.037(4) 0.050(4) 0.038(4) -0.006(3) -0.012(3) 0.022(3)
C63 0.022(3) 0.044(4) 0.042(4) -0.010(3) -0.001(3) 0.007(3)
C64 0.035(4) 0.028(3) 0.060(4) 0.005(3) 0.005(3) 0.007(3)
C65 0.076(6) 0.044(4) 0.107(7) 0.010(4) -0.006(5) -0.024(4)
C66 0.060(5) 0.091(7) 0.106(7) 0.039(6) -0.050(5) -0.041(5)
C67 0.034(4) 0.085(6) 0.038(4) -0.010(4) 0.006(3) -0.006(4)
C68 0.049(4) 0.046(4) 0.073(5) -0.013(4) 0.016(4) 0.002(4)
C69 0.052(5) 0.052(5) 0.074(6) 0.022(4) 0.007(4) 0.014(4)
C70 0.039(4) 0.105(7) 0.051(5) 0.001(4) -0.013(3) 0.002(4)
C71 0.075(6) 0.042(4) 0.069(5) -0.001(4) 0.007(5) -0.002(4)
C72 0.049(4) 0.073(5) 0.056(5) 0.008(4) 0.013(4) -0.004(4)
C73 0.024(2) 0.024(2) 0.022(2) 0.007(3) -0.0026(19) -0.005(3)
C74 0.029(3) 0.027(3) 0.034(3) 0.003(3) 0.006(3) -0.003(3)
C75 0.034(3) 0.033(3) 0.031(3) 0.002(3) 0.009(3) 0.001(3)
C76 0.039(4) 0.046(4) 0.042(4) 0.006(3) 0.007(3) -0.001(3)
C77 0.051(5) 0.048(4) 0.055(5) 0.010(4) 0.012(4) 0.025(4)
C78 0.076(6) 0.048(4) 0.058(5) -0.014(4) 0.000(4) 0.027(4)
C79 0.061(5) 0.043(4) 0.050(4) -0.008(3) -0.008(4) 0.005(4)
C80 0.037(4) 0.019(3) 0.032(3) -0.009(2) 0.003(3) 0.004(3)
C81 0.045(4) 0.033(3) 0.036(3) -0.003(3) 0.007(3) -0.001(3)
C82 0.063(5) 0.044(4) 0.034(4) -0.002(3) 0.010(3) 0.002(4)
C83 0.091(6) 0.040(4) 0.026(4) -0.013(3) -0.006(4) 0.012(4)
C84 0.051(4) 0.040(4) 0.048(4) -0.010(3) -0.011(4) -0.002(4)
C85 0.048(4) 0.028(3) 0.040(4) -0.002(3) -0.002(3) 0.000(3)
C86 0.020(3) 0.025(3) 0.032(3) 0.010(2) -0.006(2) -0.009(2)
C87 0.027(3) 0.027(3) 0.029(3) 0.005(2) -0.005(2) -0.001(3)
C88 0.043(4) 0.030(3) 0.036(3) -0.002(3) -0.006(3) -0.011(3)
C89 0.044(4) 0.036(4) 0.054(5) 0.009(3) -0.018(4) -0.018(3)
C90 0.020(3) 0.046(4) 0.067(5) 0.017(4) 0.003(3) -0.010(3)
C91 0.030(3) 0.024(3) 0.046(4) 0.005(3) 0.000(3) 0.004(3)
C92 0.025(3) 0.027(3) 0.030(3) 0.000(2) -0.002(3) 0.002(3)
C93 0.040(4) 0.029(3) 0.032(3) -0.004(3) 0.001(3) 0.003(3)
C94 0.049(4) 0.052(4) 0.036(4) -0.007(3) -0.014(3) 0.002(3)
C95 0.085(6) 0.063(5) 0.026(4) -0.008(3) -0.015(4) 0.014(5)
C96 0.063(5) 0.051(4) 0.031(4) 0.010(3) 0.003(4) -0.004(4)
C97 0.046(4) 0.029(3) 0.034(3) 0.003(3) -0.005(3) -0.004(3)
C98 0.030(3) 0.038(4) 0.079(5) 0.017(4) -0.002(3) 0.010(3)
C99 0.038(4) 0.043(4) 0.082(5) -0.017(4) 0.001(4) 0.011(3)
C100 0.023(3) 0.054(4) 0.069(5) 0.000(4) -0.006(3) -0.003(3)
C101 0.040(4) 0.061(5) 0.096(6) -0.012(5) -0.023(4) -0.009(4)
C102 0.066(5) 0.056(5) 0.073(5) 0.022(4) -0.017(4) -0.026(4)
C103 0.044(3) 0.084(5) 0.041(3) -0.004(4) 0.012(3) 0.002(5)
C104 0.043(5) 0.099(7) 0.097(7) -0.017(6) 0.016(5) 0.007(5)
C105 0.042(4) 0.031(3) 0.053(4) 0.003(3) 0.007(3) 0.000(3)
C106 0.058(5) 0.048(4) 0.074(5) 0.003(4) -0.012(4) 0.010(4)
C107 0.032(3) 0.049(4) 0.031(3) -0.001(3) 0.001(3) -0.009(3)
C108 0.052(4) 0.047(4) 0.041(4) -0.019(3) 0.010(3) -0.016(3)
C109 0.021(3) 0.015(3) 0.028(3) 0.000(2) 0.002(2) -0.003(2)
C110 0.024(3) 0.026(3) 0.029(3) -0.002(2) 0.002(2) -0.005(2)
C111 0.028(3) 0.025(3) 0.032(3) 0.000(2) 0.004(2) -0.003(2)
C112 0.032(3) 0.045(4) 0.032(3) 0.009(3) -0.001(3) 0.002(3)
C113 0.035(3) 0.057(4) 0.022(3) -0.007(3) 0.002(3) -0.001(3)
C114 0.040(3) 0.042(5) 0.046(3) -0.007(3) 0.011(3) 0.011(3)
C115 0.035(3) 0.032(4) 0.035(3) -0.001(3) 0.004(2) 0.012(3)
C116 0.019(3) 0.021(3) 0.027(3) 0.003(2) 0.002(2) 0.003(2)
C117 0.021(3) 0.021(3) 0.060(4) 0.003(3) -0.006(3) 0.003(2)
C118 0.039(4) 0.021(3) 0.070(5) 0.000(3) -0.003(3) -0.010(3)
C119 0.028(3) 0.036(4) 0.056(4) 0.008(3) -0.007(3) -0.017(3)
C120 0.026(3) 0.032(3) 0.077(5) 0.007(3) -0.016(3) -0.001(3)
C121 0.024(3) 0.025(3) 0.069(4) -0.001(3) -0.005(3) -0.006(3)
C122 0.017(3) 0.038(3) 0.026(3) -0.001(3) 0.006(2) -0.010(3)
C123 0.024(3) 0.063(4) 0.027(3) 0.003(3) 0.002(2) -0.014(3)
C124 0.041(4) 0.096(7) 0.028(4) 0.000(4) 0.002(3) -0.012(4)
C125 0.039(4) 0.135(9) 0.033(4) -0.026(5) 0.004(3) -0.035(5)
C126 0.032(4) 0.071(5) 0.074(6) -0.039(5) 0.010(4) -0.014(4)
C127 0.028(3) 0.047(4) 0.037(4) -0.018(3) -0.001(3) -0.010(3)
C128 0.016(3) 0.017(3) 0.041(3) 0.007(2) 0.004(2) 0.000(2)
C129 0.024(3) 0.018(3) 0.046(4) 0.000(2) 0.008(3) 0.002(2)
C130 0.019(3) 0.035(3) 0.075(5) -0.003(3) 0.011(3) 0.008(3)
C131 0.031(4) 0.030(4) 0.096(6) 0.005(4) 0.003(4) 0.013(3)
C132 0.044(4) 0.026(3) 0.109(6) 0.026(4) 0.010(4) 0.009(3)
C133 0.026(3) 0.027(3) 0.081(5) 0.020(3) 0.015(3) 0.001(3)
C134 0.048(4) 0.023(3) 0.061(4) -0.002(3) -0.001(4) -0.008(3)
C135 0.028(3) 0.038(3) 0.040(3) 0.012(3) 0.000(3) -0.007(3)
C136 0.027(3) 0.034(3) 0.053(4) -0.005(3) -0.003(3) -0.008(3)
C137 0.045(4) 0.079(6) 0.073(5) 0.016(4) -0.009(4) 0.013(4)
C138 0.095(5) 0.129(6) 0.119(6) 0.041(5) 0.015(5) 0.016(5)
C139 0.086(6) 0.040(4) 0.088(6) 0.023(4) -0.004(5) -0.021(4)
C140 0.052(5) 0.073(5) 0.071(5) 0.022(4) 0.015(4) 0.002(4)
C141 0.036(4) 0.142(9) 0.073(6) -0.037(6) -0.003(4) -0.006(5)
C142 0.073(6) 0.052(5) 0.115(7) -0.043(5) 0.033(5) -0.037(5)
C143 0.075(6) 0.077(6) 0.072(6) -0.033(5) 0.024(5) -0.009(5)
C144 0.077(6) 0.053(5) 0.088(6) -0.004(5) 0.001(5) 0.014(5)
CXB 0.023(5) 0.068(8) 0.064(7) 0.001(7) 0.004(5) -0.014(5)

loop_
_atom_type_symbol
_atom_type_description
_atom_type_scat_dispersion_real
_atom_type_scat_dispersion_imag
_atom_type_scat_source
C C 0.0033 0.0016 'International Tables Vol C Tables 4.2.6.8 and 6.1.1.4'
H H 0.0000 0.0000 'International Tables Vol C Tables 4.2.6.8 and 6.1.1.4'
Er Er -0.2586 4.9576 'International Tables Vol C Tables 4.2.6.8 and 6.1.1.4'
N N 0.0061 0.0033 'International Tables Vol C Tables 4.2.6.8 and 6.1.1.4'
P P 0.1023 0.0942 'International Tables Vol C Tables 4.2.6.8 and 6.1.1.4'
S S 0.1246 0.1234 'International Tables Vol C Tables 4.2.6.8 and 6.1.1.4'
Si Si 0.0817 0.0704 'International Tables Vol C Tables 4.2.6.8 and 6.1.1.4'

loop_
_geom_angle_atom_site_label_1
_geom_angle_atom_site_label_2
_geom_angle_atom_site_label_3
_geom_angle
N2 Er1 N3 103.24(16)
N2 Er1 N1 114.75(16)
N3 Er1 N1 118.03(18)
N2 Er1 C1 157.33(15)
N3 Er1 C1 95.92(14)
N1 Er1 C1 64.71(15)
N2 Er1 S1 90.07(12)
N3 Er1 S1 131.46(15)
N1 Er1 S1 96.62(12)
C1 Er1 S1 67.97(11)
N2 Er1 Si4 93.77(12)
N3 Er1 Si4 32.67(15)
N1 Er1 Si4 146.27(11)
C1 Er1 Si4 95.93(11)
S1 Er1 Si4 101.18(5)
N2 Er1 P2 141.90(12)
N3 Er1 P2 108.95(12)
N1 Er1 P2 30.22(11)
C1 Er1 P2 34.58(11)
S1 Er1 P2 83.74(4)
Si4 Er1 P2 124.32(4)
N2 Er1 Si2 31.52(12)
N3 Er1 Si2 85.76(10)
N1 Er1 Si2 102.00(11)
C1 Er1 Si2 165.75(11)
S1 Er1 Si2 120.95(4)
Si4 Er1 Si2 93.08(4)
P2 Er1 Si2 131.77(4)
N2 Er1 P1 127.38(12)
N3 Er1 P1 109.80(11)
N1 Er1 P1 84.06(11)
C1 Er1 P1 31.76(11)
S1 Er1 P1 37.57(4)
Si4 Er1 P1 92.84(4)
P2 Er1 P1 58.42(4)
Si2 Er1 P1 158.52(4)
N6 Er2 N5 108.89(18)
N6 Er2 N4 111.60(17)
N5 Er2 N4 114.17(17)
N6 Er2 C37 93.51(17)
N5 Er2 C37 154.76(17)
N4 Er2 C37 65.36(15)
N6 Er2 S2 131.51(13)
N5 Er2 S2 87.74(12)
N4 Er2 S2 101.05(10)
C37 Er2 S2 68.31(12)
N6 Er2 P4 104.70(13)
N5 Er2 P4 140.47(13)
N4 Er2 P4 31.02(10)
C37 Er2 P4 34.35(12)
S2 Er2 P4 85.31(4)
N6 Er2 Si7 89.82(13)
N5 Er2 Si7 32.81(12)
N4 Er2 Si7 99.12(10)
C37 Er2 Si7 164.25(12)
S2 Er2 Si7 119.90(4)
P4 Er2 Si7 130.05(4)
N6 Er2 Si9 32.74(14)
N5 Er2 Si9 100.48(14)
N4 Er2 Si9 139.35(11)
C37 Er2 Si9 92.08(12)
S2 Er2 Si9 100.89(5)
P4 Er2 Si9 119.05(5)
Si7 Er2 Si9 98.95(5)
N6 Er2 P3 109.27(13)
N5 Er2 P3 125.17(12)
N4 Er2 P3 85.83(9)
C37 Er2 P3 31.84(11)
S2 Er2 P3 37.45(4)
P4 Er2 P3 58.52(4)
Si7 Er2 P3 157.08(4)
Si9 Er2 P3 91.30(4)
N8 Er3 N9 106.10(16)
N8 Er3 N7 110.58(17)
N9 Er3 N7 132.61(17)
N8 Er3 S3 90.74(13)
N9 Er3 S3 109.69(13)
N7 Er3 S3 98.90(11)
N8 Er3 C73 156.66(16)
N9 Er3 C73 91.71(14)
N7 Er3 C73 64.14(16)
S3 Er3 C73 68.72(12)
N8 Er3 Si14 118.87(12)
N9 Er3 Si14 33.19(13)
N7 Er3 Si14 101.01(12)
S3 Er3 Si14 134.67(5)
C73 Er3 Si14 84.26(11)
N8 Er3 Si12 32.32(13)
N9 Er3 Si12 90.59(11)
N7 Er3 Si12 104.83(12)
S3 Er3 Si12 122.92(5)
C73 Er3 Si12 166.31(13)
Si14 Er3 Si12 90.33(5)
N8 Er3 P6 138.76(13)
N9 Er3 P6 113.58(11)
N7 Er3 P6 30.47(11)
S3 Er3 P6 86.35(4)
C73 Er3 P6 33.91(12)
Si14 Er3 P6 90.72(4)
Si12 Er3 P6 134.05(5)
N8 Er3 P5 128.29(13)
N9 Er3 P5 96.67(11)
N7 Er3 P5 83.44(11)
S3 Er3 P5 37.58(4)
C73 Er3 P5 31.94(12)
Si14 Er3 P5 105.62(4)
Si12 Er3 P5 160.49(5)
P6 Er3 P5 58.44(3)
N12 Er4 N11 103.63(18)
N12 Er4 N10 110.41(17)
N11 Er4 N10 121.49(18)
N12 Er4 C109 93.32(16)
N11 Er4 C109 155.82(17)
N10 Er4 C109 66.19(16)
N12 Er4 S4 138.81(12)
N11 Er4 S4 88.90(13)
N10 Er4 S4 94.80(9)
C109 Er4 S4 67.11(11)
N12 Er4 Si19 33.60(13)
N11 Er4 Si19 95.12(14)
N10 Er4 Si19 137.66(13)
C109 Er4 Si19 89.50(12)
S4 Er4 Si19 107.37(5)
N12 Er4 Si17 87.10(13)
N11 Er4 Si17 33.20(13)
N10 Er4 Si17 102.77(11)
C109 Er4 Si17 168.37(12)
S4 Er4 Si17 119.30(5)
Si19 Er4 Si17 97.16(5)
N12 Er4 P8 103.21(13)
N11 Er4 P8 148.59(13)
N10 Er4 P8 31.36(11)
C109 Er4 P8 34.89(11)
S4 Er4 P8 81.50(4)
Si19 Er4 P8 116.29(5)
Si17 Er4 P8 133.87(4)
N12 Er4 P7 111.74(12)
N11 Er4 P7 124.24(13)
N10 Er4 P7 84.65(9)
C109 Er4 P7 31.70(11)
S4 Er4 P7 36.97(4)
Si19 Er4 P7 91.86(4)
Si17 Er4 P7 156.22(5)
P8 Er4 P7 57.93(3)
P1 S1 Er1 84.47(6)
P3 S2 Er2 84.66(6)
P5 S3 Er3 86.30(7)
P7 S4 Er4 83.59(6)
C1 P1 C2 116.6(2)
C1 P1 C8 105.3(2)
C2 P1 C8 103.8(3)
C1 P1 S1 110.95(16)
C2 P1 S1 108.1(2)
C8 P1 S1 111.8(2)
C1 P1 Er1 56.00(14)
C2 P1 Er1 148.0(2)
C8 P1 Er1 108.17(18)
S1 P1 Er1 57.96(5)
N1 P2 C1 108.9(2)
N1 P2 C14 111.5(3)
C1 P2 C14 112.4(2)
N1 P2 C20 113.0(3)
C1 P2 C20 104.2(2)
C14 P2 C20 106.6(3)
N1 P2 Er1 47.64(16)
C1 P2 Er1 61.46(14)
C14 P2 Er1 133.42(19)
C20 P2 Er1 119.81(18)
C37 P3 C44 115.5(3)
C37 P3 C38 106.6(3)
C44 P3 C38 103.9(2)
C37 P3 S2 110.13(19)
C44 P3 S2 109.9(2)
C38 P3 S2 110.58(19)
C37 P3 Er2 54.36(17)
C44 P3 Er2 145.65(18)
C38 P3 Er2 110.45(18)
S2 P3 Er2 57.89(5)
N4 P4 C37 108.8(2)
N4 P4 C50 110.4(3)
C37 P4 C50 112.6(2)
N4 P4 C56 113.0(2)
C37 P4 C56 104.5(3)
C50 P4 C56 107.5(3)
N4 P4 Er2 48.23(15)
C37 P4 Er2 60.60(17)
C50 P4 Er2 129.8(2)
C56 P4 Er2 122.56(17)
C73 P5 C80 115.2(2)
C73 P5 C74 106.3(3)
C80 P5 C74 104.8(3)
C73 P5 S3 111.07(17)
C80 P5 S3 107.8(2)
C74 P5 S3 111.6(2)
C73 P5 Er3 56.69(15)
C80 P5 Er3 142.2(2)
C74 P5 Er3 112.9(2)
S3 P5 Er3 56.12(6)
N7 P6 C73 108.8(2)
N7 P6 C92 110.7(3)
C73 P6 C92 113.2(3)
N7 P6 C86 113.4(3)
C73 P6 C86 103.1(3)
C92 P6 C86 107.6(3)
N7 P6 Er3 47.49(17)
C73 P6 Er3 61.85(15)
C92 P6 Er3 135.7(2)
C86 P6 Er3 116.52(19)
C109 P7 C116 107.7(2)
C109 P7 C110 115.7(3)
C116 P7 C110 102.9(2)
C109 P7 S4 109.19(18)
C116 P7 S4 110.59(18)
C110 P7 S4 110.57(19)
C109 P7 Er4 53.11(17)
C116 P7 Er4 107.79(16)
C110 P7 Er4 149.30(18)
S4 P7 Er4 59.44(5)
N10 P8 C109 108.3(2)
N10 P8 C122 111.1(3)
C109 P8 C122 112.3(2)
N10 P8 C128 113.5(2)
C109 P8 C128 105.2(3)
C122 P8 C128 106.3(3)
N10 P8 Er4 48.62(13)
C109 P8 Er4 59.82(16)
C122 P8 Er4 131.7(2)
C128 P8 Er4 121.9(2)
N1 Si1 C26 113.6(3)
N1 Si1 C28 108.4(3)
C26 Si1 C28 108.0(3)
N1 Si1 C27 108.9(3)
C26 Si1 C27 107.7(3)
C28 Si1 C27 110.2(3)
N2 Si2 C32 117.4(3)
N2 Si2 C31 114.2(3)
C32 Si2 C31 107.9(3)
C32 Si2 Er1 120.44(19)
C31 Si2 Er1 131.7(2)
N2 Si3 C30 113.6(3)
N2 Si3 C29 111.2(3)
C30 Si3 C29 108.9(4)
N3 Si4 C33 116.4(3)
N3 Si4 C34 115.0(3)
C33 Si4 C34 109.7(3)
N3 Si4 Er1 45.09(14)
C33 Si4 Er1 120.1(2)
C34 Si4 Er1 130.0(2)
N3 Si5 C35 112.4(3)
N3 Si5 C36 112.0(3)
C35 Si5 C36 107.2(4)
N4 Si6 C63 110.5(2)
N4 Si6 C64 108.0(3)
C63 Si6 C64 109.4(3)
N4 Si6 C62 114.5(2)
C63 Si6 C62 105.8(3)
C64 Si6 C62 108.6(3)
N5 Si7 C67 116.3(3)
N5 Si7 C68 117.2(3)
C67 Si7 C68 107.7(3)
N5 Si7 Er2 46.11(15)
C67 Si7 Er2 118.8(3)
C68 Si7 Er2 133.1(2)
N5 Si8 C65 113.4(3)
N5 Si8 C66 111.8(3)
C65 Si8 C66 105.0(4)
N6 Si9 C69 116.9(3)
N6 Si9 C70 117.2(3)
C69 Si9 C70 107.2(4)
C69 Si9 Er2 126.4(3)
C70 Si9 Er2 126.1(3)
N6 Si10 C72 113.9(3)
N6 Si10 C71 112.7(3)
C72 Si10 C71 105.7(4)
N7 Si11 C100 108.3(3)
N7 Si11 C98 114.1(3)
C100 Si11 C98 109.0(3)
N7 Si11 C99 108.9(3)
C100 Si11 C99 108.9(3)
C98 Si11 C99 107.6(3)
N8 Si12 C104 116.9(3)
N8 Si12 C103 116.7(3)
C104 Si12 C103 106.7(4)
C104 Si12 Er3 133.4(3)
C103 Si12 Er3 119.7(2)
N8 Si13 C101 116.2(3)
N8 Si13 C102 109.8(4)
C101 Si13 C102 104.9(4)
N9 Si14 C107 117.7(3)
N9 Si14 C108 114.3(3)
C107 Si14 C108 110.0(3)
N9 Si14 Er3 46.35(15)
C107 Si14 Er3 123.7(2)
C108 Si14 Er3 125.8(2)
N9 Si15 C106 113.1(3)
N9 Si15 C105 110.4(3)
C106 Si15 C105 111.1(3)
N10 Si16 C134 107.9(3)
N10 Si16 C135 110.3(2)
C134 Si16 C135 108.8(3)
N10 Si16 C136 114.6(2)
C134 Si16 C136 108.5(3)
C135 Si16 C136 106.7(3)
N11 Si17 C140 118.0(3)
N11 Si17 C139 116.6(3)
C140 Si17 C139 107.4(4)
N11 Si17 Er4 46.63(17)
C140 Si17 Er4 119.5(3)
C139 Si17 Er4 132.5(3)
N11 Si18 C138 114.7(4)
N11 Si18 C137 113.8(3)
C138 Si18 C137 106.7(5)
N12 Si19 C141 116.8(3)
N12 Si19 C142 115.4(4)
C141 Si19 C142 109.6(4)
N12 Si19 Er4 46.59(16)
C141 Si19 Er4 121.1(3)
C142 Si19 Er4 128.8(3)
N12 Si20 C143 113.0(3)
N12 Si20 C144 112.6(3)
C143 Si20 C144 106.1(4)
CXB SiXA C101 129.3(13)
CXB SiXA N8 112.0(15)
C101 SiXA N8 98.7(7)
P2 N1 Si1 127.6(3)
P2 N1 Er1 102.1(2)
Si1 N1 Er1 129.5(2)
Si2 N2 Si3 120.8(2)
Si2 N2 Er1 104.9(2)
Si3 N2 Er1 134.3(2)
Si4 N3 Si5 128.1(3)
Si4 N3 Er1 102.2(2)
Si5 N3 Er1 129.0(3)
P4 N4 Si6 127.2(2)
P4 N4 Er2 100.7(2)
Si6 N4 Er2 131.0(2)
Si7 N5 Si8 123.8(3)
Si7 N5 Er2 101.1(2)
Si8 N5 Er2 134.1(3)
Si10 N6 Si9 126.5(3)
Si10 N6 Er2 130.3(3)
Si9 N6 Er2 102.7(2)
P6 N7 Si11 128.0(3)
P6 N7 Er3 102.0(2)
Si11 N7 Er3 129.9(2)
Si12 N8 Si13 117.7(3)
Si12 N8 SiXA 132.5(4)
Si12 N8 Er3 102.7(2)
Si13 N8 Er3 139.6(3)
SiXA N8 Er3 119.3(4)
Si14 N9 Si15 124.6(3)
Si14 N9 Er3 100.5(2)
Si15 N9 Er3 133.2(3)
P8 N10 Si16 128.3(2)
P8 N10 Er4 100.0(2)
Si16 N10 Er4 130.8(2)
Si17 N11 Si18 125.3(3)
Si17 N11 Er4 100.2(2)
Si18 N11 Er4 134.2(3)
Si19 N12 Si20 126.8(3)
Si19 N12 Er4 99.8(2)
Si20 N12 Er4 133.1(3)
P1 C1 P2 126.2(3)
P1 C1 Er1 92.24(19)
P2 C1 Er1 83.97(16)
C3 C2 C7 119.0(5)
C3 C2 P1 120.6(4)
C7 C2 P1 120.4(4)
C4 C3 C2 120.0(6)
C5 C4 C3 120.0(6)
C4 C5 C6 121.0(6)
C7 C6 C5 119.0(6)
C6 C7 C2 121.0(6)
C13 C8 C9 118.9(6)
C13 C8 P1 121.5(5)
C9 C8 P1 119.4(4)
C10 C9 C8 120.8(5)
C9 C10 C11 119.9(6)
C12 C11 C10 119.9(6)
C11 C12 C13 120.2(6)
C8 C13 C12 120.3(6)
C15 C14 C19 118.4(5)
C15 C14 P2 125.0(5)
C19 C14 P2 116.6(4)
C14 C15 C16 121.6(6)
C15 C16 C17 120.2(6)
C18 C17 C16 119.2(6)
C17 C18 C19 120.2(6)
C18 C19 C14 120.5(5)
C21 C20 C25 119.1(5)
C21 C20 P2 118.8(4)
C25 C20 P2 121.8(4)
C20 C21 C22 119.6(6)
C23 C22 C21 119.8(6)
C24 C23 C22 120.8(6)
C23 C24 C25 120.2(6)
C24 C25 C20 120.5(6)
P4 C37 P3 127.2(3)
P4 C37 Er2 85.04(19)
P3 C37 Er2 93.8(2)
C39 C38 C43 119.3(6)
C39 C38 P3 121.3(4)
C43 C38 P3 119.4(5)
C38 C39 C40 120.2(6)
C41 C40 C39 120.2(7)
C42 C41 C40 120.1(7)
C41 C42 C43 120.6(7)
C42 C43 C38 119.6(6)
C49 C44 C45 117.5(6)
C49 C44 P3 122.2(5)
C45 C44 P3 120.3(5)
C46 C45 C44 121.7(7)
C45 C46 C47 120.3(8)
C48 C47 C46 119.3(6)
C47 C48 C49 119.8(8)
C44 C49 C48 121.5(7)
C51 C50 C55 118.9(5)
C51 C50 P4 118.1(4)
C55 C50 P4 123.0(5)
C52 C51 C50 121.2(6)
C51 C52 C53 120.2(7)
C54 C53 C52 119.4(7)
C53 C54 C55 121.0(7)
C54 C55 C50 119.3(7)
C61 C56 C57 119.1(5)
C61 C56 P4 121.1(4)
C57 C56 P4 119.8(4)
C58 C57 C56 119.9(6)
C59 C58 C57 120.0(6)
C58 C59 C60 119.9(6)
C61 C60 C59 119.9(6)
C56 C61 C60 121.2(6)
P6 C73 P5 127.7(3)
P6 C73 Er3 84.24(19)
P5 C73 Er3 91.38(19)
C79 C74 C75 119.7(6)
C79 C74 P5 119.8(5)
C75 C74 P5 120.3(4)
C74 C75 C76 120.5(6)
C77 C76 C75 117.4(6)
C78 C77 C76 123.0(7)
C77 C78 C79 118.7(6)
C74 C79 C78 120.6(7)
C85 C80 C81 119.9(6)
C85 C80 P5 122.6(5)
C81 C80 P5 117.5(5)
C82 C81 C80 118.7(6)
C83 C82 C81 121.6(7)
C82 C83 C84 119.3(6)
C83 C84 C85 119.4(7)
C80 C85 C84 121.0(6)
C87 C86 C91 118.6(5)
C87 C86 P6 119.7(4)
C91 C86 P6 121.7(5)
C88 C87 C86 122.0(5)
C87 C88 C89 119.5(6)
C90 C89 C88 119.5(6)
C89 C90 C91 120.6(6)
C90 C91 C86 119.8(6)
C97 C92 C93 118.7(5)
C97 C92 P6 123.5(5)
C93 C92 P6 117.8(4)
C94 C93 C92 120.5(6)
C95 C94 C93 120.9(7)
C94 C95 C96 119.4(6)
C97 C96 C95 119.7(7)
C92 C97 C96 120.7(6)
P7 C109 P8 124.0(3)
P7 C109 Er4 95.2(2)
P8 C109 Er4 85.29(18)
C115 C110 C111 117.8(5)
C115 C110 P7 121.9(4)
C111 C110 P7 120.3(4)
C112 C111 C110 120.7(5)
C111 C112 C113 121.5(6)
C112 C113 C114 118.0(5)
C115 C114 C113 121.5(5)
C114 C115 C110 120.4(5)
C117 C116 C121 117.8(5)
C117 C116 P7 123.3(4)
C121 C116 P7 118.6(4)
C116 C117 C118 121.8(5)
C119 C118 C117 119.5(6)
C120 C119 C118 120.3(6)
C119 C120 C121 119.7(6)
C120 C121 C116 120.8(5)
C127 C122 C123 118.6(6)
C127 C122 P8 118.6(5)
C123 C122 P8 122.8(5)
C124 C123 C122 121.4(7)
C123 C124 C125 120.5(7)
C124 C125 C126 120.1(7)
C125 C126 C127 120.5(7)
C122 C127 C126 118.8(7)
C129 C128 C133 118.8(5)
C129 C128 P8 120.5(4)
C133 C128 P8 120.6(4)
C128 C129 C130 120.3(5)
C131 C130 C129 119.7(5)
C132 C131 C130 120.5(6)
C131 C132 C133 119.4(6)
C132 C133 C128 121.2(6)

loop_
_geom_bond_atom_site_label_1
_geom_bond_atom_site_label_2
_geom_bond_distance
Er1 N2 2.211(4)
Er1 N3 2.213(4)
Er1 N1 2.326(4)
Er1 C1 2.719(4)
Er1 S1 2.7906(14)
Er1 Si4 3.0537(17)
Er1 P2 3.0778(14)
Er1 Si2 3.1010(15)
Er1 P1 3.2770(14)
Er2 N6 2.208(5)
Er2 N5 2.252(4)
Er2 N4 2.328(4)
Er2 C37 2.681(5)
Er2 S2 2.8005(14)
Er2 P4 3.0660(14)
Er2 Si7 3.0663(17)
Er2 Si9 3.0703(19)
Er2 P3 3.2921(14)
Er3 N8 2.233(4)
Er3 N9 2.233(4)
Er3 N7 2.335(5)
Er3 S3 2.7323(16)
Er3 C73 2.745(4)
Er3 Si14 3.0352(17)
Er3 Si12 3.0821(17)
Er3 P6 3.0980(15)
Er3 P5 3.2843(15)
Er4 N12 2.214(5)
Er4 N11 2.231(5)
Er4 N10 2.322(4)
Er4 C109 2.643(5)
Er4 S4 2.8522(14)
Er4 Si19 3.0036(18)
Er4 Si17 3.0211(16)
Er4 P8 3.0475(13)
Er4 P7 3.2914(14)
S1 P1 2.007(2)
S2 P3 2.011(2)
S3 P5 2.007(2)
S4 P7 1.9919(19)
P1 C1 1.726(5)
P1 C2 1.815(5)
P1 C8 1.816(6)
P2 N1 1.585(4)
P2 C1 1.756(5)
P2 C14 1.809(6)
P2 C20 1.820(6)
P3 C37 1.740(5)
P3 C44 1.797(6)
P3 C38 1.806(5)
P4 N4 1.608(4)
P4 C37 1.737(5)
P4 C50 1.809(5)
P4 C56 1.820(5)
P5 C73 1.738(6)
P5 C80 1.822(6)
P5 C74 1.825(6)
P6 N7 1.606(5)
P6 C73 1.737(6)
P6 C92 1.805(6)
P6 C86 1.821(6)
P7 C109 1.737(5)
P7 C116 1.809(5)
P7 C110 1.814(5)
P8 N10 1.610(5)
P8 C109 1.749(5)
P8 C122 1.797(5)
P8 C128 1.807(5)
Si1 N1 1.764(5)
Si1 C26 1.844(6)
Si1 C28 1.869(7)
Si1 C27 1.875(6)
Si2 N2 1.678(5)
Si2 C32 1.858(6)
Si2 C31 1.878(6)
Si3 N2 1.717(5)
Si3 C30 1.850(7)
Si3 C29 1.859(8)
Si4 N3 1.687(6)
Si4 C33 1.862(6)
Si4 C34 1.875(6)
Si5 N3 1.698(5)
Si5 C35 1.858(7)
Si5 C36 1.859(7)
Si6 N4 1.752(4)
Si6 C63 1.851(6)
Si6 C64 1.860(6)
Si6 C62 1.866(6)
Si7 N5 1.693(5)
Si7 C67 1.867(7)
Si7 C68 1.868(7)
Si8 N5 1.700(5)
Si8 C65 1.865(8)
Si8 C66 1.882(8)
Si9 N6 1.702(5)
Si9 C69 1.852(7)
Si9 C70 1.871(7)
Si10 N6 1.692(5)
Si10 C72 1.849(7)
Si10 C71 1.875(8)
Si11 N7 1.751(5)
Si11 C100 1.858(7)
Si11 C98 1.866(7)
Si11 C99 1.866(7)
Si12 N8 1.689(5)
Si12 C104 1.862(8)
Si12 C103 1.864(6)
Si13 N8 1.695(5)
Si13 C101 1.822(8)
Si13 C102 1.878(10)
Si14 N9 1.690(5)
Si14 C107 1.869(6)
Si14 C108 1.874(6)
Si15 N9 1.708(5)
Si15 C106 1.847(7)
Si15 C105 1.869(6)
Si16 N10 1.738(5)
Si16 C134 1.853(6)
Si16 C135 1.869(6)
Si16 C136 1.874(6)
Si17 N11 1.680(5)
Si17 C140 1.846(8)
Si17 C139 1.875(7)
Si18 N11 1.721(5)
Si18 C138 1.797(10)
Si18 C137 1.849(8)
Si19 N12 1.687(5)
Si19 C141 1.861(9)
Si19 C142 1.863(8)
Si20 N12 1.702(5)
Si20 C143 1.843(8)
Si20 C144 1.882(9)
SiXA CXB 1.77(4)
SiXA C101 1.963(15)
SiXA N8 1.975(14)
C2 C3 1.383(8)
C2 C7 1.383(8)
C3 C4 1.380(8)
C4 C5 1.364(10)
C5 C6 1.376(9)
C6 C7 1.374(8)
C8 C13 1.383(8)
C8 C9 1.397(8)
C9 C10 1.373(8)
C10 C11 1.386(9)
C11 C12 1.381(9)
C12 C13 1.387(8)
C14 C15 1.365(8)
C14 C19 1.405(8)
C15 C16 1.375(9)
C16 C17 1.392(9)
C17 C18 1.378(9)
C18 C19 1.382(8)
C20 C21 1.380(8)
C20 C25 1.398(8)
C21 C22 1.398(8)
C22 C23 1.374(9)
C23 C24 1.359(9)
C24 C25 1.367(8)
C38 C39 1.358(8)
C38 C43 1.400(8)
C39 C40 1.407(9)
C40 C41 1.364(10)
C41 C42 1.357(10)
C42 C43 1.394(10)
C44 C49 1.364(9)
C44 C45 1.411(8)
C45 C46 1.340(9)
C46 C47 1.399(12)
C47 C48 1.370(12)
C48 C49 1.395(9)
C50 C51 1.382(9)
C50 C55 1.397(8)
C51 C52 1.370(8)
C52 C53 1.386(10)
C53 C54 1.370(11)
C54 C55 1.393(9)
C56 C61 1.363(8)
C56 C57 1.387(8)
C57 C58 1.378(8)
C58 C59 1.371(10)
C59 C60 1.375(10)
C60 C61 1.363(9)
C74 C79 1.357(9)
C74 C75 1.388(8)
C75 C76 1.400(8)
C76 C77 1.380(9)
C77 C78 1.345(10)
C78 C79 1.402(10)
C80 C85 1.356(8)
C80 C81 1.407(8)
C81 C82 1.375(9)
C82 C83 1.374(10)
C83 C84 1.387(10)
C84 C85 1.390(9)
C86 C87 1.382(8)
C86 C91 1.398(8)
C87 C88 1.371(8)
C88 C89 1.394(9)
C89 C90 1.385(10)
C90 C91 1.388(9)
C92 C97 1.386(8)
C92 C93 1.388(8)
C93 C94 1.384(8)
C94 C95 1.365(10)
C95 C96 1.396(10)
C96 C97 1.392(9)
C110 C115 1.393(7)
C110 C111 1.395(8)
C111 C112 1.369(8)
C112 C113 1.374(8)
C113 C114 1.381(8)
C114 C115 1.372(7)
C116 C117 1.371(8)
C116 C121 1.408(8)
C117 C118 1.386(8)
C118 C119 1.379(9)
C119 C120 1.378(8)
C120 C121 1.385(8)
C122 C127 1.388(8)
C122 C123 1.399(8)
C123 C124 1.353(9)
C124 C125 1.366(12)
C125 C126 1.369(11)
C126 C127 1.412(9)
C128 C129 1.383(7)
C128 C133 1.386(7)
C129 C130 1.389(8)
C130 C131 1.379(9)
C131 C132 1.374(9)
C132 C133 1.379(9)
